data_7240282
loop_
_publ_author_name
'Juillerat, Christian A.'
'Klepov, Vladislav'
'Smith, Mark D.'
'Zur Loye, Hans-Conrad'

_publ_section_title
;
 Targeted Crystal Growth of Uranium Gallophosphates Via the Systematic
 Exploration of the UF4-GaPO4-ACl (A = Cs, Rb) Phase Space
;
_journal_name_full CrystEngComm
_journal_paper_doi 10.1039/D0CE00343C
_journal_year 2020
_chemical_formula_moiety '0.25(O208 P36 Rb44 U32)'
_chemical_formula_sum 'O52 P9 Rb11.02 U8'
_chemical_formula_weight 3957.28
_chemical_name_systematic Rb11[(UO2)8(PO4)9]
_space_group_crystal_system tetragonal
_space_group_IT_number 135
_space_group_name_Hall '-P 4c 2ab'
_space_group_name_H-M_alt 'P 42/m b c'
_atom_sites_solution_primary dual
_audit_creation_date 2020-01-31
_audit_creation_method
;
Olex2 1.2
(compiled May 18 2018 14:05:52 for OlexSys, GUI svn.r5506)
;
_audit_update_record
;
2020-02-18 deposited with the CCDC.	2020-04-07 downloaded from the CCDC.
;
_cell_angle_alpha 90
_cell_angle_beta 90
_cell_angle_gamma 90
_cell_formula_units_Z 4
_cell_length_a 25.7697(6)
_cell_length_b 25.7697(6)
_cell_length_c 9.3962(2)
_cell_measurement_reflns_used 9908
_cell_measurement_temperature 301(2)
_cell_measurement_theta_max 33.09
_cell_measurement_theta_min 2.50
_cell_volume 6239.8(2)
_computing_molecular_graphics 'Olex2 (Dolomanov et al., 2009)'
_computing_publication_material 'Olex2 (Dolomanov et al., 2009)'
_computing_structure_refinement 'ShelXL (Sheldrick, 2015)'
_computing_structure_solution 'ShelXT (Sheldrick, 2015)'
_diffrn_ambient_temperature 301.14
_diffrn_measured_fraction_theta_full 0.997
_diffrn_measured_fraction_theta_max 0.998
_diffrn_measurement_device_type 'Bruker APEX-II CCD'
_diffrn_measurement_method '\f and \w scans'
_diffrn_radiation_type MoK\a
_diffrn_radiation_wavelength 0.71073
_diffrn_reflns_av_R_equivalents 0.0452
_diffrn_reflns_av_unetI/netI 0.0144
_diffrn_reflns_Laue_measured_fraction_full 0.997
_diffrn_reflns_Laue_measured_fraction_max 0.998
_diffrn_reflns_limit_h_max 33
_diffrn_reflns_limit_h_min -33
_diffrn_reflns_limit_k_max 32
_diffrn_reflns_limit_k_min -33
_diffrn_reflns_limit_l_max 12
_diffrn_reflns_limit_l_min -12
_diffrn_reflns_number 100392
_diffrn_reflns_point_group_measured_fraction_full 0.997
_diffrn_reflns_point_group_measured_fraction_max 0.998
_diffrn_reflns_theta_full 25.242
_diffrn_reflns_theta_max 27.500
_diffrn_reflns_theta_min 2.499
_diffrn_standards_number 0
_exptl_absorpt_coefficient_mu 29.564
_exptl_absorpt_correction_T_max 0.1605
_exptl_absorpt_correction_T_min 0.0668
_exptl_absorpt_correction_type multi-scan
_exptl_absorpt_process_details
;
SADABS-2016/2 (Bruker,2016) was used for absorption correction.
wR2(int) was 0.1592 before and 0.0684 after correction.
The Ratio of minimum to maximum transmission is 0.4162.
The \l/2 correction factor is Not present.
;
_exptl_crystal_colour yellow
_exptl_crystal_colour_primary yellow
_exptl_crystal_density_diffrn 4.212
_exptl_crystal_description needle
_exptl_crystal_F_000 6780
_exptl_crystal_preparation Luminescent
_exptl_crystal_recrystallization_method 'From the Melt'
_exptl_crystal_size_max 0.1
_exptl_crystal_size_mid 0.02
_exptl_crystal_size_min 0.02
_refine_diff_density_max 2.126
_refine_diff_density_min -1.686
_refine_diff_density_rms 0.266
_refine_ls_extinction_method none
_refine_ls_goodness_of_fit_ref 1.326
_refine_ls_hydrogen_treatment undef
_refine_ls_matrix_type full
_refine_ls_number_parameters 341
_refine_ls_number_reflns 3807
_refine_ls_number_restraints 32
_refine_ls_restrained_S_all 1.328
_refine_ls_R_factor_all 0.0366
_refine_ls_R_factor_gt 0.0350
_refine_ls_shift/su_max 0.009
_refine_ls_shift/su_mean 0.000
_refine_ls_structure_factor_coef Fsqd
_refine_ls_weighting_details 'w=1/[\s^2^(Fo^2^)+(0.0239P)^2^+153.3181P] where P=(Fo^2^+2Fc^2^)/3'
_refine_ls_weighting_scheme calc
_refine_ls_wR_factor_gt 0.0903
_refine_ls_wR_factor_ref 0.0910
_reflns_Friedel_coverage 0.000
_reflns_number_gt 3640
_reflns_number_total 3807
_reflns_threshold_expression 'I > 2\s(I)'
_cod_data_source_file d0ce00343c2.cif
_cod_data_source_block Rb11U8P9O52
_cod_original_cell_volume 6239.8(3)
_cod_database_code 7240282
_shelx_shelxl_version_number 2016/6
_shelx_space_group_comment
;
The symmetry employed for this shelxl refinement is uniquely defined
by the following loop, which should always be used as a source of
symmetry information in preference to the above space-group names.
They are only intended as comments.
;
_shelx_estimated_absorpt_t_max 0.589
_shelx_estimated_absorpt_t_min 0.156
_olex2_refinement_description
;
1. Uiso/Uaniso restraints and constraints
Uanis(Rb4A) \\sim Ueq, Uanis(Rb4B) \\sim Ueq: with sigma of 0.01 and sigma for
terminal atoms of 0.01
Uanis(O12A) \\sim Ueq, Uanis(O9A) \\sim Ueq, Uanis(O11A) \\sim Ueq: with sigma
of 0.01 and sigma for terminal atoms of 0.01
2. Others
 1*[Sof(Rb5A)]+2*[Sof(Rb5B)]+1*[Sof(Rb5C)]=1 with esd of 0.0001
 2*[Sof(Rb4A)]+1*[Sof(Rb4B)]=0.5 with esd of 0.0001
 Sof(P2B)=Sof(O9B)=Sof(O10B)=Sof(O11B)=Sof(O12B)=1-FVAR(1)
 Sof(P2A)=Sof(O9A)=Sof(O10A)=Sof(O11A)=Sof(O12A)=FVAR(1)
 Sof(P3B)=Sof(O4B)=Sof(O5B)=Sof(O6B)=1-FVAR(2)
 Sof(P3A)=Sof(O4A)=Sof(O5A)=Sof(O6A)=FVAR(2)
 Fixed Sof: U4(0.5) O8(0.5) O15A(0.5) O15B(0.5) O16(0.5) O17(0.5)
;
_olex2_submission_special_instructions 'No special instructions were received'

loop_
_space_group_symop_operation_xyz
'x, y, z'
'-x, -y, z'
'-y, x, z+1/2'
'y, -x, z+1/2'
'-x+1/2, y+1/2, -z'
'x+1/2, -y+1/2, -z'
'y+1/2, x+1/2, -z+1/2'
'-y+1/2, -x+1/2, -z+1/2'
'-x, -y, -z'
'x, y, -z'
'y, -x, -z-1/2'
'-y, x, -z-1/2'
'x-1/2, -y-1/2, z'
'-x-1/2, y-1/2, z'
'-y-1/2, -x-1/2, z-1/2'
'y-1/2, x-1/2, z-1/2'

loop_
_atom_site_label
_atom_site_type_symbol
_atom_site_fract_x
_atom_site_fract_y
_atom_site_fract_z
_atom_site_U_iso_or_equiv
_atom_site_adp_type
_atom_site_occupancy
_atom_site_site_symmetry_order
_atom_site_calc_flag
_atom_site_refinement_flags_posn
_atom_site_refinement_flags_adp
_atom_site_refinement_flags_occupancy
_atom_site_disorder_assembly
_atom_site_disorder_group
U1 U 0.43306(2) 0.74606(2) 0.500000 0.01371(11) Uani 1 2 d S T P . .
U2 U 0.26957(2) 0.58312(2) 0.500000 0.01998(12) Uani 1 2 d S T P . .
U3 U 0.11404(2) 0.50708(2) 0.500000 0.01539(11) Uani 1 2 d S T P . .
U4 U 0.23298(3) 0.77002(3) 0.54454(7) 0.01552(14) Uani 0.5 1 d . . . . .
Rb1 Rb 0.10402(5) 0.49348(5) 0.000000 0.0269(3) Uani 1 2 d S T P . .
Rb2 Rb 0.14831(6) 0.64831(6) 0.250000 0.0474(4) Uani 1 2 d S T P . .
Rb3 Rb 0.28578(9) 0.42430(7) 0.500000 0.0570(5) Uani 1 2 d S T P . .
Rb4A Rb 0.4213(2) 0.5896(2) 0.4107(10) 0.0515(17) Uani 0.2159(14) 1 d . U . . .
Rb4B Rb 0.4225(10) 0.5866(10) 0.500000 0.032(5) Uani 0.068(3) 2 d S TU P . .
Rb5A Rb 0.36269(17) 0.86269(17) 0.750000 0.0484(13) Uani 0.471(3) 2 d S T P . .
Rb5B Rb 0.3351(9) 0.8515(7) 0.722(4) 0.049(5) Uani 0.1688(16) 1 d . . . . .
Rb5C Rb 0.3342(10) 0.8342(10) 0.750000 0.054(12) Uani 0.191(3) 2 d S T P . .
Rb6 Rb 0.29981(7) 0.58402(6) 0.000000 0.0494(5) Uani 1 2 d S T P . .
P1 P 0.000000 0.500000 0.250000 0.0138(8) Uani 1 4 d S T P . .
P2A P 0.2145(3) 0.5082(2) 0.2266(10) 0.0145(15) Uani 0.492(15) 1 d . . . . .
P2B P 0.2039(3) 0.5150(2) 0.2850(10) 0.0157(14) Uani 0.508(15) 1 d . . . . .
P3A P 0.3298(5) 0.6804(5) 0.2909(14) 0.0127(19) Uani 0.48(3) 1 d . . . . .
P3B P 0.3197(5) 0.6940(5) 0.3039(13) 0.015(2) Uani 0.52(3) 1 d . . . . .
O1 O 0.4010(4) 0.8086(4) 0.500000 0.026(2) Uani 1 2 d S T P . .
O2 O 0.4686(4) 0.6865(4) 0.500000 0.030(2) Uani 1 2 d S T P . .
O3 O 0.3745(3) 0.7104(4) 0.3483(10) 0.048(2) Uani 1 1 d . . . . .
O4A O 0.2789(6) 0.7131(6) 0.304(2) 0.024(4) Uani 0.48(3) 1 d . . . . .
O4B O 0.2795(7) 0.7246(8) 0.385(2) 0.044(5) Uani 0.52(3) 1 d . . . . .
O5A O 0.3351(5) 0.6748(6) 0.1288(13) 0.016(4) Uani 0.48(3) 1 d . . . . .
O5B O 0.3136(6) 0.7038(7) 0.1462(15) 0.037(5) Uani 0.52(3) 1 d . . . . .
O6A O 0.3239(13) 0.6311(15) 0.370(3) 0.027(6) Uani 0.48(3) 1 d . . . . .
O6B O 0.3135(13) 0.6348(13) 0.326(3) 0.031(6) Uani 0.52(3) 1 d . . . . .
O7 O 0.2175(4) 0.6277(4) 0.500000 0.025(2) Uani 1 2 d S T P . .
O8 O 0.3206(5) 0.5359(5) 0.4643(18) 0.033(6) Uani 0.5 1 d . . . . .
O9A O 0.2486(9) 0.5482(9) 0.292(2) 0.041(5) Uani 0.492(15) 1 d . U . . .
O9B O 0.2329(6) 0.5649(6) 0.2550(19) 0.024(3) Uani 0.508(15) 1 d . . . . .
O10A O 0.2131(5) 0.5142(5) 0.0618(13) 0.017(3) Uani 0.492(15) 1 d . . . . .
O10B O 0.2087(5) 0.5101(4) 0.4519(11) 0.012(3) Uani 0.508(15) 1 d . . . . .
O11A O 0.2376(9) 0.4557(9) 0.247(2) 0.029(5) Uani 0.492(15) 1 d . U . . .
O11B O 0.2278(9) 0.4699(8) 0.214(2) 0.033(5) Uani 0.508(15) 1 d . . . . .
O12A O 0.1577(13) 0.5098(12) 0.282(4) 0.040(8) Uani 0.492(15) 1 d . U . . .
O12B O 0.1465(11) 0.5219(10) 0.263(3) 0.033(6) Uani 0.508(15) 1 d . . . . .
O13 O 0.1078(4) 0.5758(4) 0.500000 0.037(3) Uani 1 2 d S T P . .
O14 O 0.1205(4) 0.4383(4) 0.500000 0.033(3) Uani 1 2 d S T P . .
O15A O 0.0423(9) 0.5053(10) 0.362(3) 0.027(4) Uani 0.5 1 d . . . . .
O15B O 0.0532(10) 0.4943(15) 0.328(3) 0.055(9) Uani 0.5 1 d . . . . .
O16 O 0.1781(5) 0.7269(5) 0.5311(15) 0.025(5) Uani 0.5 1 d . . . . .
O17 O 0.2843(6) 0.8174(6) 0.5615(18) 0.035(3) Uani 0.5 1 d . . . . .

loop_
_atom_site_aniso_label
_atom_site_aniso_U_11
_atom_site_aniso_U_22
_atom_site_aniso_U_33
_atom_site_aniso_U_23
_atom_site_aniso_U_13
_atom_site_aniso_U_12
U1 0.0135(2) 0.0159(2) 0.0118(2) 0.000 0.000 -0.00279(16)
U2 0.0177(2) 0.0129(2) 0.0293(3) 0.000 0.000 -0.00202(17)
U3 0.0127(2) 0.0201(2) 0.0134(2) 0.000 0.000 -0.00008(16)
U4 0.0174(3) 0.0184(3) 0.0107(3) 0.0013(2) 0.0001(2) 0.0034(2)
Rb1 0.0188(6) 0.0276(7) 0.0343(7) 0.000 0.000 -0.0004(5)
Rb2 0.0552(6) 0.0552(6) 0.0318(8) 0.0091(5) -0.0091(5) 0.0127(8)
Rb3 0.0642(13) 0.0227(8) 0.0842(15) 0.000 0.000 0.0137(8)
Rb4A 0.025(2) 0.039(3) 0.090(5) -0.015(3) 0.001(3) -0.016(2)
Rb4B 0.025(8) 0.023(8) 0.047(10) 0.000 0.000 -0.020(6)
Rb5A 0.0512(18) 0.0512(18) 0.043(3) -0.0172(17) 0.0172(17) -0.015(3)
Rb5B 0.047(11) 0.067(14) 0.031(7) -0.006(9) 0.023(6) 0.007(9)
Rb5C 0.064(13) 0.064(13) 0.04(2) -0.023(13) 0.023(13) -0.041(15)
Rb6 0.0390(9) 0.0238(7) 0.0853(15) 0.000 0.000 -0.0062(6)
P1 0.0176(12) 0.0176(12) 0.0060(18) 0.000 0.000 -0.0035(16)
P2A 0.016(3) 0.018(3) 0.009(3) 0.000(2) 0.001(2) 0.000(2)
P2B 0.019(3) 0.019(3) 0.009(3) 0.000(2) 0.000(2) 0.0002(19)
P3A 0.009(4) 0.018(5) 0.012(3) 0.000(3) 0.001(3) 0.000(3)
P3B 0.018(6) 0.017(5) 0.011(3) 0.002(3) 0.002(3) 0.000(3)
O1 0.026(5) 0.020(5) 0.032(5) 0.000 0.000 0.005(4)
O2 0.032(6) 0.019(5) 0.040(6) 0.000 0.000 0.000(4)
O3 0.038(5) 0.064(6) 0.041(5) -0.015(5) -0.015(4) -0.020(4)
O4A 0.033(9) 0.026(8) 0.012(9) 0.001(6) 0.012(6) 0.014(6)
O4B 0.068(12) 0.051(11) 0.013(10) 0.016(8) 0.015(8) 0.029(9)
O5A 0.015(7) 0.025(8) 0.009(6) -0.006(5) 0.000(5) 0.007(6)
O5B 0.038(9) 0.061(12) 0.013(7) -0.001(7) -0.005(6) 0.025(9)
O6A 0.022(11) 0.041(11) 0.016(15) 0.019(11) -0.002(9) 0.000(8)
O6B 0.041(16) 0.036(12) 0.017(13) 0.003(11) 0.010(10) -0.013(11)
O7 0.023(5) 0.017(5) 0.035(6) 0.000 0.000 0.004(4)
O8 0.024(6) 0.018(6) 0.056(17) 0.003(6) -0.006(6) -0.007(5)
O9A 0.051(9) 0.042(9) 0.032(8) -0.007(7) 0.000(7) -0.014(7)
O9B 0.026(8) 0.020(8) 0.026(8) -0.004(6) 0.008(7) 0.000(6)
O10A 0.019(6) 0.023(7) 0.009(5) -0.008(5) -0.001(5) -0.002(5)
O10B 0.020(6) 0.011(5) 0.005(5) -0.003(4) -0.006(4) -0.002(4)
O11A 0.040(8) 0.023(8) 0.024(9) -0.002(6) 0.000(7) 0.015(7)
O11B 0.058(13) 0.028(12) 0.012(9) 0.000(7) -0.002(8) 0.018(9)
O12A 0.043(11) 0.049(11) 0.027(10) -0.005(8) 0.009(8) 0.006(8)
O12B 0.039(13) 0.038(12) 0.021(10) 0.003(8) 0.019(9) 0.014(9)
O13 0.029(6) 0.019(5) 0.064(8) 0.000 0.000 0.005(4)
O14 0.025(5) 0.016(5) 0.060(8) 0.000 0.000 0.000(4)
O15A 0.008(10) 0.049(11) 0.024(12) -0.004(9) 0.001(8) 0.007(7)
O15B 0.010(12) 0.12(3) 0.030(14) -0.031(13) -0.001(9) 0.006(12)
O16 0.021(6) 0.020(5) 0.035(15) -0.002(5) 0.000(5) 0.000(4)
O17 0.030(7) 0.033(8) 0.042(8) 0.003(7) 0.002(7) -0.002(6)

loop_
_atom_type_symbol
_atom_type_description
_atom_type_scat_dispersion_real
_atom_type_scat_dispersion_imag
_atom_type_scat_source
O O 0.0106 0.0060 'International Tables Vol C Tables 4.2.6.8 and 6.1.1.4'
P P 0.1023 0.0942 'International Tables Vol C Tables 4.2.6.8 and 6.1.1.4'
Rb Rb -0.9393 2.9676 'International Tables Vol C Tables 4.2.6.8 and 6.1.1.4'
U U -9.6767 9.6646 'International Tables Vol C Tables 4.2.6.8 and 6.1.1.4'

loop_
_geom_angle_atom_site_label_1
_geom_angle_atom_site_label_2
_geom_angle_atom_site_label_3
_geom_angle
_geom_angle_site_symmetry_1
_geom_angle_site_symmetry_3
_geom_angle_publ_flag
P2A U1 P2A 88.5(2) 4_565 11_566 ?
O1 U1 P2A 89.6(3) . 4_565 ?
O1 U1 P2A 89.6(3) . 11_566 ?
O1 U1 O3 93.3(4) . . ?
O1 U1 O3 93.3(4) . 10_556 ?
O1 U1 O10A 90.4(4) . 11_566 ?
O1 U1 O10A 90.4(4) . 4_565 ?
O1 U1 O11A 87.4(6) . 11_566 ?
O1 U1 O11A 87.4(6) . 4_565 ?
O1 U1 O11B 85.9(6) . 4_565 ?
O1 U1 O11B 85.9(6) . 11_566 ?
O2 U1 P2A 87.8(3) . 11_566 ?
O2 U1 P2A 87.8(3) . 4_565 ?
O2 U1 O1 176.3(5) . . ?
O2 U1 O3 89.6(4) . . ?
O2 U1 O3 89.6(4) . 10_556 ?
O2 U1 O10A 86.0(4) . 4_565 ?
O2 U1 O10A 86.0(4) . 11_566 ?
O2 U1 O11A 91.5(6) . 4_565 ?
O2 U1 O11A 91.5(6) . 11_566 ?
O2 U1 O11B 92.3(6) . 4_565 ?
O2 U1 O11B 92.3(6) . 11_566 ?
O3 U1 P2A 96.8(3) 10_556 4_565 ?
O3 U1 P2A 96.8(3) . 11_566 ?
O3 U1 P2A 174.0(3) . 4_565 ?
O3 U1 P2A 174.0(3) 10_556 11_566 ?
O3 U1 O3 77.8(5) . 10_556 ?
O3 U1 O10A 127.0(4) 10_556 4_565 ?
O3 U1 O10A 154.7(4) 10_556 11_566 ?
O3 U1 O10A 154.7(4) . 4_565 ?
O3 U1 O10A 127.0(4) . 11_566 ?
O3 U1 O11A 146.0(5) . 4_565 ?
O3 U1 O11A 146.0(5) 10_556 11_566 ?
O3 U1 O11A 68.3(5) . 11_566 ?
O3 U1 O11A 68.3(5) 10_556 4_565 ?
O3 U1 O11B 158.8(6) 10_556 11_566 ?
O3 U1 O11B 81.1(6) 10_556 4_565 ?
O3 U1 O11B 158.8(6) . 4_565 ?
O3 U1 O11B 81.1(6) . 11_566 ?
O10A U1 P2A 58.2(3) 11_566 4_565 ?
O10A U1 P2A 30.3(3) 4_565 4_565 ?
O10A U1 P2A 30.3(3) 11_566 11_566 ?
O10A U1 P2A 58.2(3) 4_565 11_566 ?
O10A U1 O10A 27.9(6) 4_565 11_566 ?
O10A U1 O11A 86.9(6) 11_566 4_565 ?
O10A U1 O11A 59.1(6) 11_566 11_566 ?
O10A U1 O11A 59.1(6) 4_565 4_565 ?
O10A U1 O11A 86.9(6) 4_565 11_566 ?
O11A U1 P2A 28.8(5) 11_566 11_566 ?
O11A U1 P2A 117.1(5) 4_565 11_566 ?
O11A U1 P2A 28.8(5) 4_565 4_565 ?
O11A U1 P2A 117.1(5) 11_566 4_565 ?
O11A U1 O11A 145.6(10) 4_565 11_566 ?
O11B U1 P2A 16.4(5) 11_566 11_566 ?
O11B U1 P2A 16.4(5) 4_565 4_565 ?
O11B U1 P2A 104.4(5) 11_566 4_565 ?
O11B U1 P2A 104.4(5) 4_565 11_566 ?
O11B U1 O10A 74.2(6) 4_565 11_566 ?
O11B U1 O10A 74.2(6) 11_566 4_565 ?
O11B U1 O10A 46.5(6) 11_566 11_566 ?
O11B U1 O10A 46.5(6) 4_565 4_565 ?
O11B U1 O11A 132.7(9) 4_565 11_566 ?
O11B U1 O11A 12.8(5) 11_566 11_566 ?
O11B U1 O11A 12.8(5) 4_565 4_565 ?
O11B U1 O11A 132.7(9) 11_566 4_565 ?
O11B U1 O11B 119.9(10) 4_565 11_566 ?
O6A U2 O6A 66.4(15) . 10_556 ?
O6A U2 O6B 76.6(9) 10_556 . ?
O6A U2 O6B 11.7(9) 10_556 10_556 ?
O6A U2 O6B 11.7(9) . . ?
O6A U2 O6B 76.6(9) . 10_556 ?
O6A U2 O9B 146.6(9) 10_556 . ?
O6A U2 O9B 80.7(8) . . ?
O6A U2 O10B 135.5(9) 10_556 10_556 ?
O6A U2 O10B 135.5(9) . . ?
O6A U2 O10B 155.9(9) . 10_556 ?
O6A U2 O10B 155.9(9) 10_556 . ?
O6B U2 O6B 86.0(14) . 10_556 ?
O6B U2 O9B 154.2(8) 10_556 . ?
O6B U2 O9B 70.1(8) . . ?
O6B U2 O10B 147.4(7) . 10_556 ?
O6B U2 O10B 147.4(7) 10_556 . ?
O6B U2 O10B 126.5(7) 10_556 10_556 ?
O6B U2 O10B 126.5(7) . . ?
O7 U2 O6A 96.7(9) . 10_556 ?
O7 U2 O6A 96.7(9) . . ?
O7 U2 O6B 89.8(8) . . ?
O7 U2 O6B 89.8(8) . 10_556 ?
O7 U2 O8 169.2(5) . 10_556 ?
O7 U2 O8 169.2(5) . . ?
O7 U2 O9A 94.5(7) . 10_556 ?
O7 U2 O9A 94.5(7) . . ?
O7 U2 O9B 80.6(4) . . ?
O7 U2 O10B 90.8(4) . 10_556 ?
O7 U2 O10B 90.8(4) . . ?
O8 U2 O6A 79.4(10) 10_556 10_556 ?
O8 U2 O6A 91.0(9) 10_556 . ?
O8 U2 O6A 79.4(10) . . ?
O8 U2 O6A 91.0(9) . 10_556 ?
O8 U2 O6B 98.9(9) . 10_556 ?
O8 U2 O6B 84.5(9) 10_556 10_556 ?
O8 U2 O6B 84.5(9) . . ?
O8 U2 O6B 98.9(9) 10_556 . ?
O8 U2 O8 21.2(10) 10_556 . ?
O8 U2 O9A 93.9(8) . 10_556 ?
O8 U2 O9A 93.9(8) 10_556 . ?
O8 U2 O9A 75.1(8) . . ?
O8 U2 O9A 75.1(8) 10_556 10_556 ?
O8 U2 O9B 88.8(6) . . ?
O8 U2 O9B 108.2(6) 10_556 . ?
O8 U2 O10B 89.1(5) 10_556 . ?
O8 U2 O10B 85.2(5) . . ?
O8 U2 O10B 85.2(5) 10_556 10_556 ?
O8 U2 O10B 89.1(5) . 10_556 ?
O9A U2 O6A 83.9(10) 10_556 10_556 ?
O9A U2 O6A 149.3(9) 10_556 . ?
O9A U2 O6A 83.9(10) . . ?
O9A U2 O6A 149.3(9) . 10_556 ?
O9A U2 O6B 160.4(9) 10_556 . ?
O9A U2 O6B 160.4(9) . 10_556 ?
O9A U2 O6B 74.9(9) . . ?
O9A U2 O6B 74.9(9) 10_556 10_556 ?
O9A U2 O9A 123.6(11) . 10_556 ?
O9A U2 O9B 14.8(6) . . ?
O9A U2 O9B 129.5(5) 10_556 . ?
O9A U2 O10B 72.6(6) 10_556 . ?
O9A U2 O10B 51.8(6) 10_556 10_556 ?
O9A U2 O10B 51.8(6) . . ?
O9A U2 O10B 72.6(6) . 10_556 ?
O10B U2 O9B 77.9(4) 10_556 . ?
O10B U2 O9B 57.3(4) . . ?
O10B U2 O10B 20.9(5) . 10_556 ?
O10B U3 O10B 21.0(5) 10_556 . ?
O12A U3 O10B 50.7(8) . . ?
O12A U3 O10B 71.7(8) 10_556 . ?
O12A U3 O10B 71.7(8) . 10_556 ?
O12A U3 O10B 50.7(8) 10_556 10_556 ?
O12A U3 O12A 122.4(16) 10_556 . ?
O12A U3 O12B 129.6(7) . 10_556 ?
O12A U3 O12B 129.6(7) 10_556 . ?
O12A U3 O12B 10.9(9) 10_556 10_556 ?
O12A U3 O12B 10.9(9) . . ?
O12B U3 O10B 59.0(7) 10_556 10_556 ?
O12B U3 O10B 79.7(7) 10_556 . ?
O12B U3 O10B 59.0(7) . . ?
O12B U3 O10B 79.7(7) . 10_556 ?
O12B U3 O12B 135.1(15) 10_556 . ?
O13 U3 O10B 93.3(4) . 10_556 ?
O13 U3 O10B 93.3(4) . . ?
O13 U3 O12A 90.8(8) . . ?
O13 U3 O12A 90.8(8) . 10_556 ?
O13 U3 O12B 82.8(6) . . ?
O13 U3 O12B 82.8(6) . 10_556 ?
O13 U3 O14 179.8(5) . . ?
O13 U3 O15A 86.9(7) . . ?
O13 U3 O15A 86.9(7) . 10_556 ?
O13 U3 O15B 94.7(10) . . ?
O13 U3 O15B 94.7(10) . 10_556 ?
O14 U3 O10B 86.5(4) . 10_556 ?
O14 U3 O10B 86.5(4) . . ?
O14 U3 O12A 89.2(8) . . ?
O14 U3 O12A 89.2(8) . 10_556 ?
O14 U3 O12B 97.2(6) . . ?
O14 U3 O12B 97.2(6) . 10_556 ?
O14 U3 O15A 93.2(7) . 10_556 ?
O14 U3 O15A 93.2(7) . . ?
O14 U3 O15B 85.4(10) . . ?
O14 U3 O15B 85.4(10) . 10_556 ?
O15A U3 O10B 134.5(6) 10_556 10_556 ?
O15A U3 O10B 155.5(6) 10_556 . ?
O15A U3 O10B 134.5(6) . . ?
O15A U3 O10B 155.5(6) . 10_556 ?
O15A U3 O12A 83.8(10) 10_556 10_556 ?
O15A U3 O12A 153.8(9) . 10_556 ?
O15A U3 O12A 153.8(9) 10_556 . ?
O15A U3 O12A 83.8(10) . . ?
O15A U3 O12B 76.0(9) . . ?
O15A U3 O12B 144.9(8) 10_556 . ?
O15A U3 O12B 144.9(8) . 10_556 ?
O15A U3 O12B 76.0(9) 10_556 10_556 ?
O15A U3 O15A 70.0(11) . 10_556 ?
O15A U3 O15B 80.9(7) 10_556 . ?
O15A U3 O15B 13.0(6) 10_556 10_556 ?
O15A U3 O15B 13.0(6) . . ?
O15A U3 O15B 80.9(7) . 10_556 ?
O15B U3 O10B 144.1(6) . 10_556 ?
O15B U3 O10B 123.5(6) 10_556 10_556 ?
O15B U3 O10B 144.1(6) 10_556 . ?
O15B U3 O10B 123.5(6) . . ?
O15B U3 O12A 73.3(10) 10_556 10_556 ?
O15B U3 O12A 163.4(12) 10_556 . ?
O15B U3 O12A 163.4(12) . 10_556 ?
O15B U3 O12A 73.3(10) . . ?
O15B U3 O12B 66.7(10) 10_556 10_556 ?
O15B U3 O12B 156.8(9) 10_556 . ?
O15B U3 O12B 66.7(10) . . ?
O15B U3 O12B 156.8(9) . 10_556 ?
O15B U3 O15B 90.6(14) 10_556 . ?
U4 U4 O4A 127.0(4) 10_556 10_556 ?
U4 U4 O4A 167.1(4) 10_556 16_566 ?
U4 U4 O4B 48.1(4) 10_556 . ?
U4 U4 O4B 111.7(6) 10_556 10_556 ?
U4 U4 O5A 109.4(3) 10_556 16_566 ?
U4 U4 O5B 125.2(6) 10_556 16_566 ?
U4 U4 O5B 37.0(4) 10_556 7_455 ?
U4 U4 O16 68.4(4) 10_556 10_556 ?
U4 U4 O16 86.0(5) 10_556 . ?
U4 U4 O17 95.1(5) 10_556 . ?
U4 U4 O17 61.0(5) 10_556 10_556 ?
O4A U4 O4A 64.7(6) 10_556 16_566 ?
O4A U4 O5A 123.6(5) 10_556 16_566 ?
O4B U4 O4A 143.8(6) . 16_566 ?
O4B U4 O4A 80.5(6) 10_556 16_566 ?
O4B U4 O4A 79.1(6) . 10_556 ?
O4B U4 O4A 16.4(7) 10_556 10_556 ?
O4B U4 O4B 63.6(10) 10_556 . ?
O4B U4 O5A 138.7(6) 10_556 16_566 ?
O4B U4 O5A 157.3(5) . 16_566 ?
O4B U4 O5B 147.4(8) 10_556 7_455 ?
O4B U4 O16 98.5(8) 10_556 . ?
O4B U4 O16 104.5(7) 10_556 10_556 ?
O4B U4 O17 85.3(8) 10_556 . ?
O4B U4 O17 97.8(9) 10_556 10_556 ?
O5A U4 O4A 58.9(4) 16_566 16_566 ?
O5B U4 O4A 44.2(6) 16_566 16_566 ?
O5B U4 O4A 107.6(7) 16_566 10_556 ?
O5B U4 O4A 131.6(6) 7_455 16_566 ?
O5B U4 O4A 163.6(7) 7_455 10_556 ?
O5B U4 O4B 168.5(8) 16_566 . ?
O5B U4 O4B 122.0(7) 16_566 10_556 ?
O5B U4 O4B 84.6(6) 7_455 . ?
O5B U4 O5A 17.3(6) 16_566 16_566 ?
O5B U4 O5A 72.7(6) 7_455 16_566 ?
O5B U4 O5B 88.2(10) 16_566 7_455 ?
O5B U4 O16 95.9(8) 16_566 . ?
O5B U4 O16 105.6(8) 16_566 10_556 ?
O5B U4 O17 99.7(8) 16_566 10_556 ?
O5B U4 O17 79.8(8) 16_566 . ?
O16 U4 O4A 88.0(6) . 16_566 ?
O16 U4 O4A 103.4(5) 10_556 10_556 ?
O16 U4 O4A 105.1(6) 10_556 16_566 ?
O16 U4 O4A 93.0(6) . 10_556 ?
O16 U4 O4B 92.9(7) . . ?
O16 U4 O4B 81.2(7) 10_556 . ?
O16 U4 O5A 87.9(5) . 16_566 ?
O16 U4 O5A 93.8(5) 10_556 16_566 ?
O16 U4 O5B 75.5(6) 10_556 7_455 ?
O16 U4 O5B 89.4(6) . 7_455 ?
O16 U4 O16 17.5(9) . 10_556 ?
O16 U4 O17 146.7(6) . 10_556 ?
O16 U4 O17 175.3(6) . . ?
O16 U4 O17 129.3(6) 10_556 10_556 ?
O17 U4 O4A 90.1(6) . 16_566 ?
O17 U4 O4A 90.0(6) . 10_556 ?
O17 U4 O4A 109.7(6) 10_556 10_556 ?
O17 U4 O4A 123.3(6) 10_556 16_566 ?
O17 U4 O4B 69.0(7) 10_556 . ?
O17 U4 O4B 91.1(8) . . ?
O17 U4 O5A 98.5(5) 10_556 16_566 ?
O17 U4 O5A 87.5(6) . 16_566 ?
O17 U4 O5B 88.7(7) . 7_455 ?
O17 U4 O5B 62.1(7) 10_556 7_455 ?
O17 U4 O16 162.9(7) . 10_556 ?
O17 U4 O17 34.0(10) . 10_556 ?
O10A Rb1 O10A 23.0(5) 10 . ?
O10A Rb1 O12A 73.0(7) . 10 ?
O10A Rb1 O12A 50.1(7) 10 10 ?
O10A Rb1 O12A 50.1(7) . . ?
O10A Rb1 O12A 73.0(7) 10 . ?
O10A Rb1 O13 93.0(3) 10 7_455 ?
O10A Rb1 O13 93.0(3) . 7_455 ?
O10A Rb1 O14 120.5(3) . 15_665 ?
O10A Rb1 O14 120.5(3) 10 15_665 ?
O10A Rb1 O15A 144.2(5) 10 15_665 ?
O10A Rb1 O15A 166.0(4) 10 8 ?
O10A Rb1 O15A 128.9(5) 10 16_565 ?
O10A Rb1 O15A 142.5(5) . 16_565 ?
O10A Rb1 O15A 166.0(4) . 15_665 ?
O10A Rb1 O15A 142.5(5) 10 7_455 ?
O10A Rb1 O15A 144.2(5) . 8 ?
O10A Rb1 O15A 128.9(5) . 7_455 ?
O12A Rb1 O12A 122.7(13) 10 . ?
O12A Rb1 O13 88.5(6) 10 7_455 ?
O12A Rb1 O13 88.5(6) . 7_455 ?
O12A Rb1 O14 106.9(6) . 15_665 ?
O12A Rb1 O14 106.9(6) 10 15_665 ?
O12A Rb1 O15A 95.0(8) . 8 ?
O12A Rb1 O15A 142.2(8) . 15_665 ?
O12A Rb1 O15A 87.3(7) 10 16_565 ?
O12A Rb1 O15A 133.0(7) . 16_565 ?
O12A Rb1 O15A 95.0(8) 10 15_665 ?
O12A Rb1 O15A 133.0(7) 10 7_455 ?
O12A Rb1 O15A 142.2(8) 10 8 ?
O12A Rb1 O15A 87.3(7) . 7_455 ?
O12B Rb1 O10A 75.6(6) . 10 ?
O12B Rb1 O10A 75.6(6) 10 . ?
O12B Rb1 O10A 53.2(6) 10 10 ?
O12B Rb1 O10A 53.2(6) . . ?
O12B Rb1 O12A 124.0(4) 10 . ?
O12B Rb1 O12A 8.0(8) . . ?
O12B Rb1 O12A 8.0(8) 10 10 ?
O12B Rb1 O12A 124.0(4) . 10 ?
O12B Rb1 O12B 124.0(11) . 10 ?
O12B Rb1 O13 80.8(5) 10 7_455 ?
O12B Rb1 O13 80.8(5) . 7_455 ?
O12B Rb1 O14 112.4(5) 10 15_665 ?
O12B Rb1 O14 112.4(5) . 15_665 ?
O12B Rb1 O15A 140.2(7) . 15_665 ?
O12B Rb1 O15A 125.4(7) . 16_565 ?
O12B Rb1 O15A 81.2(7) . 7_455 ?
O12B Rb1 O15A 93.5(7) 10 15_665 ?
O12B Rb1 O15A 81.2(7) 10 16_565 ?
O12B Rb1 O15A 125.4(7) 10 7_455 ?
O12B Rb1 O15A 140.2(7) 10 8 ?
O12B Rb1 O15A 93.5(7) . 8 ?
O13 Rb1 O14 145.8(3) 7_455 15_665 ?
O13 Rb1 O15A 93.9(4) 7_455 15_665 ?
O13 Rb1 O15A 93.9(4) 7_455 8 ?
O13 Rb1 O15A 54.0(5) 7_455 7_455 ?
O13 Rb1 O15A 54.0(5) 7_455 16_565 ?
O14 Rb1 O15A 55.2(5) 15_665 15_665 ?
O14 Rb1 O15A 55.2(5) 15_665 8 ?
O15A Rb1 O14 95.4(5) 16_565 15_665 ?
O15A Rb1 O14 95.4(5) 7_455 15_665 ?
O15A Rb1 O15A 49.1(9) 16_565 7_455 ?
O15A Rb1 O15A 40.4(9) 16_565 15_665 ?
O15A Rb1 O15A 47.2(8) 15_665 8 ?
O15A Rb1 O15A 64.6(6) 7_455 15_665 ?
O15A Rb1 O15A 64.6(6) 16_565 8 ?
O15A Rb1 O15A 40.4(9) 7_455 8 ?
O7 Rb2 O7 145.6(4) 7_455 . ?
O7 Rb2 O9B 55.9(4) . . ?
O7 Rb2 O9B 123.8(4) . 7_455 ?
O7 Rb2 O9B 55.9(4) 7_455 7_455 ?
O7 Rb2 O9B 123.8(4) 7_455 . ?
O7 Rb2 O12B 128.5(5) 7_455 . ?
O7 Rb2 O12B 128.5(5) . 7_455 ?
O7 Rb2 O12B 78.5(6) 7_455 7_455 ?
O7 Rb2 O12B 78.5(6) . . ?
O7 Rb2 O13 60.8(2) 7_455 7_455 ?
O7 Rb2 O13 150.6(3) 7_455 . ?
O7 Rb2 O13 150.6(3) . 7_455 ?
O7 Rb2 O13 60.8(2) . . ?
O7 Rb2 O16 50.6(3) 7_455 7_455 ?
O7 Rb2 O16 107.0(3) 7_455 . ?
O7 Rb2 O16 50.6(3) . . ?
O7 Rb2 O16 107.0(3) . 7_455 ?
O9B Rb2 O9B 179.1(6) . 7_455 ?
O9B Rb2 O12B 134.6(6) . 7_455 ?
O9B Rb2 O12B 46.2(6) . . ?
O9B Rb2 O12B 46.2(6) 7_455 7_455 ?
O9B Rb2 O12B 134.6(6) 7_455 . ?
O9B Rb2 O13 101.5(4) . 7_455 ?
O9B Rb2 O13 79.1(4) . . ?
O9B Rb2 O13 79.1(4) 7_455 7_455 ?
O9B Rb2 O13 101.5(4) 7_455 . ?
O9B Rb2 O16 75.3(4) 7_455 . ?
O9B Rb2 O16 104.1(4) 7_455 7_455 ?
O9B Rb2 O16 104.1(4) . . ?
O9B Rb2 O16 75.3(4) . 7_455 ?
O12B Rb2 O12B 88.5(10) 7_455 . ?
O12B Rb2 O16 105.2(5) . 7_455 ?
O12B Rb2 O16 124.5(6) 7_455 7_455 ?
O12B Rb2 O16 105.2(5) 7_455 . ?
O12B Rb2 O16 124.5(6) . . ?
O13 Rb2 O12B 51.6(5) 7_455 7_455 ?
O13 Rb2 O12B 72.1(6) 7_455 . ?
O13 Rb2 O12B 72.1(6) . 7_455 ?
O13 Rb2 O12B 51.6(5) . . ?
O13 Rb2 O13 99.2(3) 7_455 . ?
O13 Rb2 O16 81.4(3) 7_455 7_455 ?
O13 Rb2 O16 153.9(3) . 7_455 ?
O13 Rb2 O16 154.0(3) 7_455 . ?
O13 Rb2 O16 81.4(3) . . ?
O16 Rb2 O7 55.1(3) 10_556 . ?
O16 Rb2 O7 100.5(3) 10_556 7_455 ?
O16 Rb2 O7 100.5(3) 16_565 . ?
O16 Rb2 O7 55.1(3) 16_565 7_455 ?
O16 Rb2 O9B 73.0(4) 16_565 . ?
O16 Rb2 O9B 106.4(4) 16_565 7_455 ?
O16 Rb2 O9B 106.4(4) 10_556 . ?
O16 Rb2 O9B 73.0(4) 10_556 7_455 ?
O16 Rb2 O12B 130.9(6) 16_565 7_455 ?
O16 Rb2 O12B 130.9(6) 10_556 . ?
O16 Rb2 O12B 107.0(5) 16_565 . ?
O16 Rb2 O12B 107.0(5) 10_556 7_455 ?
O16 Rb2 O13 152.0(3) 10_556 7_455 ?
O16 Rb2 O13 152.0(3) 16_565 . ?
O16 Rb2 O13 88.5(3) 16_565 7_455 ?
O16 Rb2 O13 88.5(3) 10_556 . ?
O16 Rb2 O16 109.4(4) 7_455 . ?
O16 Rb2 O16 97.3(5) 10_556 16_565 ?
O16 Rb2 O16 103.2(4) 10_556 7_455 ?
O16 Rb2 O16 103.2(4) 16_565 . ?
O16 Rb2 O16 7.1(4) 16_565 7_455 ?
O16 Rb2 O16 7.1(4) 10_556 . ?
O5A Rb3 O5A 51.4(5) 12_656 3_655 ?
O5A Rb3 O5B 16.6(4) 12_656 12_656 ?
O5A Rb3 O5B 16.6(4) 3_655 3_655 ?
O5A Rb3 O5B 54.4(4) 12_656 3_655 ?
O5A Rb3 O5B 54.4(4) 3_655 12_656 ?
O5A Rb3 O8 136.2(4) 3_655 . ?
O5A Rb3 O8 128.7(4) 12_656 . ?
O5A Rb3 O8 128.7(4) 3_655 10_556 ?
O5A Rb3 O8 136.2(4) 12_656 10_556 ?
O5A Rb3 O10B 155.8(4) 12_656 10_556 ?
O5A Rb3 O10B 155.8(4) 3_655 . ?
O5A Rb3 O10B 141.4(3) 12_656 . ?
O5A Rb3 O10B 141.4(3) 3_655 10_556 ?
O5A Rb3 O11A 140.1(5) 3_655 . ?
O5A Rb3 O11A 91.7(5) 3_655 10_556 ?
O5A Rb3 O11A 91.7(5) 12_656 . ?
O5A Rb3 O11A 140.1(5) 12_656 10_556 ?
O5A Rb3 O11B 144.5(4) 12_656 10_556 ?
O5A Rb3 O11B 96.0(4) 12_656 . ?
O5A Rb3 O11B 144.5(4) 3_655 . ?
O5A Rb3 O11B 96.0(4) 3_655 10_556 ?
O5B Rb3 O5B 51.3(5) 12_656 3_655 ?
O5B Rb3 O11B 90.3(5) 3_655 10_556 ?
O5B Rb3 O11B 135.4(5) 12_656 10_556 ?
O5B Rb3 O11B 90.3(5) 12_656 . ?
O5B Rb3 O11B 135.4(5) 3_655 . ?
O8 Rb3 O5B 141.1(4) 10_556 3_655 ?
O8 Rb3 O5B 141.1(4) . 12_656 ?
O8 Rb3 O5B 151.0(4) . 3_655 ?
O8 Rb3 O5B 151.0(4) 10_556 12_656 ?
O8 Rb3 O8 12.7(6) 10_556 . ?
O8 Rb3 O11B 72.9(5) . . ?
O8 Rb3 O11B 83.5(5) 10_556 . ?
O8 Rb3 O11B 83.5(5) . 10_556 ?
O8 Rb3 O11B 72.9(5) 10_556 10_556 ?
O10B Rb3 O5B 141.4(4) . 3_655 ?
O10B Rb3 O5B 130.6(4) 10_556 3_655 ?
O10B Rb3 O5B 130.6(4) . 12_656 ?
O10B Rb3 O5B 141.4(4) 10_556 12_656 ?
O10B Rb3 O8 58.7(3) . . ?
O10B Rb3 O8 60.9(3) 10_556 . ?
O10B Rb3 O8 60.9(3) . 10_556 ?
O10B Rb3 O8 58.7(3) 10_556 10_556 ?
O10B Rb3 O10B 17.3(4) . 10_556 ?
O10B Rb3 O11B 63.9(4) 10_556 . ?
O10B Rb3 O11B 63.9(4) . 10_556 ?
O10B Rb3 O11B 46.8(4) 10_556 10_556 ?
O10B Rb3 O11B 46.8(4) . . ?
O11A Rb3 O5B 85.9(5) . 12_656 ?
O11A Rb3 O5B 131.6(5) 10_556 12_656 ?
O11A Rb3 O5B 131.6(5) . 3_655 ?
O11A Rb3 O5B 85.9(5) 10_556 3_655 ?
O11A Rb3 O8 76.3(6) . . ?
O11A Rb3 O8 76.3(6) 10_556 10_556 ?
O11A Rb3 O8 87.2(6) . 10_556 ?
O11A Rb3 O8 87.2(6) 10_556 . ?
O11A Rb3 O10B 50.8(5) 10_556 10_556 ?
O11A Rb3 O10B 50.8(5) . . ?
O11A Rb3 O10B 67.9(5) . 10_556 ?
O11A Rb3 O10B 67.9(5) 10_556 . ?
O11A Rb3 O11A 116.2(9) . 10_556 ?
O11A Rb3 O11B 4.4(7) 10_556 10_556 ?
O11A Rb3 O11B 4.4(7) . . ?
O11A Rb3 O11B 112.9(4) . 10_556 ?
O11A Rb3 O11B 112.9(4) 10_556 . ?
O11B Rb3 O11B 109.5(7) 10_556 . ?
Rb4A Rb4A U2 77.90(12) 10_556 . ?
Rb4A Rb4A P3A 108.7(3) 10_556 . ?
Rb4A Rb4A P3B 105.0(2) 10_556 . ?
Rb4A Rb4A O2 73.20(19) 10_556 . ?
Rb4A Rb4A O3 100.0(2) 10_556 . ?
Rb4A Rb4A O6A 52.9(6) 10_556 10_556 ?
Rb4A Rb4A O6A 98.0(6) 10_556 . ?
Rb4A Rb4A O6B 104.7(5) 10_556 . ?
Rb4A Rb4A O8 68.2(3) 10_556 10_556 ?
Rb4A Rb4A O8 80.3(4) 10_556 . ?
Rb4B Rb4A U2 79.8(19) . . ?
Rb4B Rb4A Rb4A 6(2) . 10_556 ?
Rb4B Rb4A P3A 114(2) . . ?
Rb4B Rb4A P3B 110(2) . . ?
Rb4B Rb4A O2 77.0(17) . . ?
Rb4B Rb4A O3 106(2) . . ?
Rb4B Rb4A O6A 57(2) . 10_556 ?
Rb4B Rb4A O6A 102(2) . . ?
Rb4B Rb4A O6B 109(2) . . ?
Rb4B Rb4A O8 79.7(17) . . ?
Rb4B Rb4A O8 67.7(17) . 10_556 ?
P3A Rb4A U2 55.8(2) . . ?
P3A Rb4A P3B 3.9(3) . . ?
P3B Rb4A U2 54.9(2) . . ?
O2 Rb4A U2 112.7(3) . . ?
O2 Rb4A P3A 78.5(3) . . ?
O2 Rb4A P3B 76.2(3) . . ?
O2 Rb4A O3 53.8(3) . . ?
O2 Rb4A O6A 82.2(7) . 10_556 ?
O2 Rb4A O6B 97.2(7) . . ?
O2 Rb4A O8 135.6(4) . . ?
O2 Rb4A O8 127.8(4) . 10_556 ?
O3 Rb4A U2 74.16(19) . . ?
O3 Rb4A P3A 24.8(3) . . ?
O3 Rb4A P3B 23.0(2) . . ?
O3 Rb4A O6A 63.6(7) . 10_556 ?
O6A Rb4A U2 33.9(6) 10_556 . ?
O6A Rb4A U2 32.4(7) . . ?
O6A Rb4A P3A 59.5(7) 10_556 . ?
O6A Rb4A P3A 23.6(7) . . ?
O6A Rb4A P3B 56.3(7) 10_556 . ?
O6A Rb4A P3B 23.3(8) . . ?
O6A Rb4A O2 95.1(9) . . ?
O6A Rb4A O3 45.2(8) . . ?
O6A Rb4A O6A 45.1(12) . 10_556 ?
O6A Rb4A O6B 6.7(10) . . ?
O6A Rb4A O8 53.9(8) . . ?
O6A Rb4A O8 58.3(8) . 10_556 ?
O6B Rb4A U2 36.7(6) . . ?
O6B Rb4A P3A 21.5(6) . . ?
O6B Rb4A P3B 22.2(6) . . ?
O6B Rb4A O3 45.2(6) . . ?
O6B Rb4A O6A 51.8(5) . 10_556 ?
O6B Rb4A O8 61.8(6) . 10_556 ?
O8 Rb4A U2 26.3(3) 10_556 . ?
O8 Rb4A U2 25.2(3) . . ?
O8 Rb4A P3A 81.9(4) 10_556 . ?
O8 Rb4A P3A 77.2(4) . . ?
O8 Rb4A P3B 81.1(3) 10_556 . ?
O8 Rb4A P3B 77.2(4) . . ?
O8 Rb4A O3 98.4(3) . . ?
O8 Rb4A O3 100.0(3) 10_556 . ?
O8 Rb4A O6A 53.5(7) . 10_556 ?
O8 Rb4A O6A 46.5(7) 10_556 10_556 ?
O8 Rb4A O6B 56.0(6) . . ?
O8 Rb4A O8 12.1(6) . 10_556 ?
Rb4A Rb4B U2 88.1(19) . . ?
Rb4A Rb4B U2 88.1(19) 10_556 . ?
Rb4A Rb4B Rb4A 169(4) . 10_556 ?
Rb4A Rb4B P3A 54.8(19) . . ?
Rb4A Rb4B P3A 115(2) 10_556 . ?
Rb4A Rb4B P3A 54.8(19) 10_556 10_556 ?
Rb4A Rb4B P3A 115(2) . 10_556 ?
Rb4A Rb4B O2 86.1(17) 10_556 . ?
Rb4A Rb4B O2 86.1(17) . . ?
Rb4A Rb4B O6A 110(2) 10_556 . ?
Rb4A Rb4B O6A 110(2) . 10_556 ?
Rb4A Rb4B O6A 62(2) . . ?
Rb4A Rb4B O6A 62(2) 10_556 10_556 ?
Rb4A Rb4B O6B 58.1(19) . . ?
Rb4A Rb4B O6B 114(2) . 10_556 ?
Rb4A Rb4B O6B 114(2) 10_556 . ?
Rb4A Rb4B O6B 58.1(19) 10_556 10_556 ?
Rb4A Rb4B O8 97.0(18) 10_556 . ?
Rb4A Rb4B O8 97.0(18) . 10_556 ?
Rb4A Rb4B O8 84.0(17) . . ?
Rb4A Rb4B O8 84.0(17) 10_556 10_556 ?
P3A Rb4B U2 53.6(4) 10_556 . ?
P3A Rb4B U2 53.6(4) . . ?
P3A Rb4B P3A 60.1(6) 10_556 . ?
O2 Rb4B U2 116.1(9) . . ?
O2 Rb4B P3A 72.3(6) . 10_556 ?
O2 Rb4B P3A 72.3(6) . . ?
O2 Rb4B O6A 90.4(10) . 10_556 ?
O2 Rb4B O6A 90.4(10) . . ?
O2 Rb4B O6B 90.8(9) . . ?
O2 Rb4B O6B 90.8(9) . 10_556 ?
O2 Rb4B O8 140.8(11) . . ?
O2 Rb4B O8 140.8(11) . 10_556 ?
O6A Rb4B U2 34.3(7) . . ?
O6A Rb4B U2 34.3(7) 10_556 . ?
O6A Rb4B P3A 19.8(7) 10_556 10_556 ?
O6A Rb4B P3A 57.4(8) 10_556 . ?
O6A Rb4B P3A 19.8(7) . . ?
O6A Rb4B P3A 57.4(8) . 10_556 ?
O6A Rb4B O6A 47.4(13) . 10_556 ?
O6A Rb4B O6B 51.7(6) . 10_556 ?
O6A Rb4B O6B 4.3(10) 10_556 10_556 ?
O6A Rb4B O6B 4.3(10) . . ?
O6A Rb4B O6B 51.7(6) 10_556 . ?
O6B Rb4B U2 36.9(6) . . ?
O6B Rb4B U2 37.0(6) 10_556 . ?
O6B Rb4B P3A 18.9(6) . . ?
O6B Rb4B P3A 61.6(7) 10_556 . ?
O6B Rb4B P3A 18.9(6) 10_556 10_556 ?
O6B Rb4B P3A 61.6(7) . 10_556 ?
O6B Rb4B O6B 56.0(11) . 10_556 ?
O8 Rb4B U2 25.9(4) . . ?
O8 Rb4B U2 25.9(4) 10_556 . ?
O8 Rb4B P3A 71.0(6) 10_556 10_556 ?
O8 Rb4B P3A 71.0(6) . . ?
O8 Rb4B P3A 77.8(6) 10_556 . ?
O8 Rb4B P3A 77.8(6) . 10_556 ?
O8 Rb4B O6A 51.6(8) 10_556 10_556 ?
O8 Rb4B O6A 51.6(8) . . ?
O8 Rb4B O6A 58.0(9) 10_556 . ?
O8 Rb4B O6A 58.0(9) . 10_556 ?
O8 Rb4B O6B 52.1(7) 10_556 10_556 ?
O8 Rb4B O6B 59.5(7) . 10_556 ?
O8 Rb4B O6B 52.1(7) . . ?
O8 Rb4B O6B 59.5(7) 10_556 . ?
O8 Rb4B O8 13.0(6) . 10_556 ?
Rb5B Rb5A Rb5B 58(3) 7_456 . ?
Rb5B Rb5A Rb5C 29.2(15) 7_456 . ?
Rb5B Rb5A Rb5C 29.2(15) . . ?
Rb5B Rb5A O1 87.6(18) . 7_456 ?
Rb5B Rb5A O1 82.4(17) . . ?
Rb5B Rb5A O1 87.6(18) 7_456 . ?
Rb5B Rb5A O1 82.4(17) 7_456 7_456 ?
Rb5B Rb5A O11A 109.4(12) 7_456 5_556 ?
Rb5B Rb5A O11A 66.5(12) . 5_556 ?
Rb5B Rb5A O11A 109.4(12) . 4_565 ?
Rb5B Rb5A O11A 66.5(13) 7_456 4_565 ?
Rb5B Rb5A O11B 114.1(13) 7_456 5_556 ?
Rb5B Rb5A O11B 74.8(13) . 5_556 ?
Rb5B Rb5A O14 96.0(17) 7_456 11_567 ?
Rb5B Rb5A O14 96.0(17) . 5_556 ?
Rb5B Rb5A O14 148.1(19) 7_456 5_556 ?
Rb5B Rb5A O14 148.1(19) . 11_567 ?
Rb5B Rb5A O17 19.8(18) 7_456 7_456 ?
Rb5B Rb5A O17 19.8(18) . . ?
Rb5B Rb5A O17 66.3(18) . 7_456 ?
Rb5B Rb5A O17 66.3(18) 7_456 . ?
Rb5C Rb5A O1 84.3(2) . . ?
Rb5C Rb5A O1 84.3(2) . 7_456 ?
Rb5C Rb5A O11A 87.8(4) . 5_556 ?
Rb5C Rb5A O11A 87.8(4) . 4_565 ?
Rb5C Rb5A O11B 94.8(4) . 5_556 ?
Rb5C Rb5A O14 123.12(19) . 11_567 ?
Rb5C Rb5A O14 123.12(19) . 5_556 ?
Rb5C Rb5A O17 39.7(3) . . ?
Rb5C Rb5A O17 39.7(3) . 7_456 ?
O1 Rb5A O1 168.6(5) 7_456 . ?
O1 Rb5A O11A 53.8(4) . 4_565 ?
O1 Rb5A O11A 53.8(4) 7_456 5_556 ?
O1 Rb5A O11A 125.6(4) . 5_556 ?
O1 Rb5A O11A 125.6(4) 7_456 4_565 ?
O1 Rb5A O11B 131.2(3) . 5_556 ?
O1 Rb5A O11B 50.0(3) 7_456 5_556 ?
O1 Rb5A O14 68.9(2) . 5_556 ?
O1 Rb5A O14 118.0(3) . 11_567 ?
O1 Rb5A O14 68.9(2) 7_456 11_567 ?
O1 Rb5A O14 118.0(3) 7_456 5_556 ?
O1 Rb5A O17 107.1(4) 7_456 . ?
O1 Rb5A O17 63.5(4) . . ?
O1 Rb5A O17 107.1(4) . 7_456 ?
O1 Rb5A O17 63.5(4) 7_456 7_456 ?
O11A Rb5A O11A 175.6(7) 5_556 4_565 ?
O11A Rb5A O11B 8.5(3) 5_556 5_556 ?
O11A Rb5A O11B 174.5(5) 4_565 5_556 ?
O14 Rb5A O11A 71.3(4) 5_556 5_556 ?
O14 Rb5A O11A 111.2(4) 11_567 5_556 ?
O14 Rb5A O11A 111.2(4) 5_556 4_565 ?
O14 Rb5A O11A 71.3(4) 11_567 4_565 ?
O14 Rb5A O11B 71.4(4) 5_556 5_556 ?
O14 Rb5A O11B 103.2(4) 11_567 5_556 ?
O14 Rb5A O14 113.8(4) 11_567 5_556 ?
O17 Rb5A O11A 76.7(5) . 5_556 ?
O17 Rb5A O11A 99.8(5) . 4_565 ?
O17 Rb5A O11A 76.7(4) 7_456 4_565 ?
O17 Rb5A O11A 99.8(5) 7_456 5_556 ?
O17 Rb5A O11B 102.3(5) 7_456 5_556 ?
O17 Rb5A O11B 85.2(4) . 5_556 ?
O17 Rb5A O14 83.6(4) . 5_556 ?
O17 Rb5A O14 162.3(4) . 11_567 ?
O17 Rb5A O14 83.6(4) 7_456 11_567 ?
O17 Rb5A O14 162.3(4) 7_456 5_556 ?
O17 Rb5A O17 79.4(6) 7_456 . ?
Rb5A Rb5B O1 77(2) . 7_456 ?
Rb5A Rb5B O1 81.6(13) . . ?
Rb5A Rb5B O3 130(2) . 16_566 ?
Rb5A Rb5B O11A 100.4(15) . 5_556 ?
Rb5A Rb5B O11B 92.3(14) . 5_556 ?
Rb5A Rb5B O14 69.7(13) . 5_556 ?
Rb5A Rb5B O17 138(2) . 10_556 ?
Rb5A Rb5B O17 153(2) . . ?
Rb5A Rb5B O17 98(2) . 7_456 ?
Rb5B Rb5B Rb5A 60.8(15) 7_456 . ?
Rb5B Rb5B O1 77(4) 7_456 7_456 ?
Rb5B Rb5B O1 88(3) 7_456 . ?
Rb5B Rb5B O3 111(3) 7_456 16_566 ?
Rb5B Rb5B O11A 133(4) 7_456 5_556 ?
Rb5B Rb5B O11B 127(4) 7_456 5_556 ?
Rb5B Rb5B O14 126.7(12) 7_456 5_556 ?
Rb5B Rb5B O17 130(3) 7_456 10_556 ?
Rb5B Rb5B O17 124.0(18) 7_456 . ?
Rb5B Rb5B O17 42(2) 7_456 7_456 ?
Rb5C Rb5B Rb5A 100(8) . . ?
Rb5C Rb5B Rb5B 40(7) . 7_456 ?
Rb5C Rb5B O1 85(4) . 7_456 ?
Rb5C Rb5B O1 93(2) . . ?
Rb5C Rb5B O3 86(3) . 16_566 ?
Rb5C Rb5B O11A 130(2) . 5_556 ?
Rb5C Rb5B O11B 130(2) . 5_556 ?
Rb5C Rb5B O14 158(3) . 5_556 ?
Rb5C Rb5B O17 20(3) . 7_456 ?
Rb5C Rb5B O17 100(7) . 10_556 ?
Rb5C Rb5B O17 89(7) . . ?
O1 Rb5B O1 157.5(13) . 7_456 ?
O1 Rb5B O3 54.4(4) 7_456 16_566 ?
O1 Rb5B O3 148.1(13) . 16_566 ?
O1 Rb5B O11A 56.1(5) 7_456 5_556 ?
O1 Rb5B O11A 135.0(10) . 5_556 ?
O1 Rb5B O11B 51.2(5) 7_456 5_556 ?
O1 Rb5B O11B 136.3(8) . 5_556 ?
O1 Rb5B O14 66.2(5) . 5_556 ?
O1 Rb5B O14 110.3(7) 7_456 5_556 ?
O1 Rb5B O17 141.0(9) 7_456 10_556 ?
O1 Rb5B O17 61.4(7) . 10_556 ?
O3 Rb5B O11B 50.6(4) 16_566 5_556 ?
O11A Rb5B O3 45.8(5) 5_556 16_566 ?
O11A Rb5B O11B 8.3(4) 5_556 5_556 ?
O14 Rb5B O3 115.1(6) 5_556 16_566 ?
O14 Rb5B O11A 72.4(6) 5_556 5_556 ?
O14 Rb5B O11B 71.0(5) 5_556 5_556 ?
O17 Rb5B O1 72.5(9) . . ?
O17 Rb5B O1 113.2(7) 7_456 . ?
O17 Rb5B O1 65.1(7) 7_456 7_456 ?
O17 Rb5B O1 129.8(9) . 7_456 ?
O17 Rb5B O3 72.4(5) 7_456 16_566 ?
O17 Rb5B O3 87.2(8) 10_556 16_566 ?
O17 Rb5B O3 75.6(8) . 16_566 ?
O17 Rb5B O11A 93.9(9) 10_556 5_556 ?
O17 Rb5B O11A 111.1(8) 7_456 5_556 ?
O17 Rb5B O11A 92.8(10) . 5_556 ?
O17 Rb5B O11B 110.5(8) 7_456 5_556 ?
O17 Rb5B O11B 101.0(10) . 5_556 ?
O17 Rb5B O11B 101.4(9) 10_556 5_556 ?
O17 Rb5B O14 92.5(11) . 5_556 ?
O17 Rb5B O14 78.0(8) 10_556 5_556 ?
O17 Rb5B O14 167.5(14) 7_456 5_556 ?
O17 Rb5B O17 15.6(5) . 10_556 ?
O17 Rb5B O17 99.3(10) . 7_456 ?
O17 Rb5B O17 113.2(10) 7_456 10_556 ?
Rb5A Rb5C O1 75.5(7) . . ?
Rb5A Rb5C O1 75.5(7) . 7_456 ?
Rb5A Rb5C O4A 157.9(4) . 10_556 ?
Rb5A Rb5C O4B 151.7(5) . 10_556 ?
Rb5A Rb5C O4B 151.7(5) . 16_566 ?
Rb5A Rb5C O17 123.0(9) . . ?
Rb5A Rb5C O17 123.0(9) . 7_456 ?
Rb5A Rb5C O17 112.2(7) . 10_556 ?
Rb5A Rb5C O17 112.2(7) . 16_566 ?
Rb5B Rb5C Rb5A 50(7) 7_456 . ?
Rb5B Rb5C Rb5A 50(7) . . ?
Rb5B Rb5C Rb5B 101(10) 7_456 . ?
Rb5B Rb5C O1 85(4) . 7_456 ?
Rb5B Rb5C O1 85(4) 7_456 . ?
Rb5B Rb5C O1 77(2) 7_456 7_456 ?
Rb5B Rb5C O1 77(2) . . ?
Rb5B Rb5C O4A 136(7) . 10_556 ?
Rb5B Rb5C O4A 118(5) 7_456 10_556 ?
Rb5B Rb5C O4B 123(7) . 10_556 ?
Rb5B Rb5C O4B 123(7) 7_456 16_566 ?
Rb5B Rb5C O4B 125(5) . 16_566 ?
Rb5B Rb5C O4B 125(5) 7_456 10_556 ?
Rb5B Rb5C O17 144(4) . 16_566 ?
Rb5B Rb5C O17 71(6) 7_456 16_566 ?
Rb5B Rb5C O17 71(6) . 10_556 ?
Rb5B Rb5C O17 78(6) . . ?
Rb5B Rb5C O17 144(4) 7_456 10_556 ?
Rb5B Rb5C O17 78(6) 7_456 7_456 ?
Rb5B Rb5C O17 155(3) . 7_456 ?
Rb5B Rb5C O17 155(3) 7_456 . ?
O1 Rb5C O1 151.0(14) 7_456 . ?
O1 Rb5C O4A 122.9(9) 7_456 10_556 ?
O1 Rb5C O4A 85.5(6) . 10_556 ?
O1 Rb5C O4B 132.8(11) 7_456 10_556 ?
O1 Rb5C O4B 76.2(6) 7_456 16_566 ?
O1 Rb5C O4B 76.2(6) . 10_556 ?
O1 Rb5C O4B 132.8(11) . 16_566 ?
O1 Rb5C O17 134.7(4) 7_456 10_556 ?
O1 Rb5C O17 134.6(4) . 16_566 ?
O1 Rb5C O17 59.1(3) . 10_556 ?
O1 Rb5C O17 59.1(3) 7_456 16_566 ?
O4B Rb5C O4A 13.5(4) 10_556 10_556 ?
O4B Rb5C O4A 48.7(7) 16_566 10_556 ?
O4B Rb5C O4B 56.6(9) 10_556 16_566 ?
O17 Rb5C O1 127.5(6) . 7_456 ?
O17 Rb5C O1 70.4(4) 7_456 7_456 ?
O17 Rb5C O1 70.4(4) . . ?
O17 Rb5C O1 127.5(6) 7_456 . ?
O17 Rb5C O4A 73.7(8) 16_566 10_556 ?
O17 Rb5C O4A 65.2(7) 10_556 10_556 ?
O17 Rb5C O4A 61.2(9) 7_456 10_556 ?
O17 Rb5C O4A 58.1(9) . 10_556 ?
O17 Rb5C O4B 87.1(9) 10_556 16_566 ?
O17 Rb5C O4B 45.9(8) 7_456 16_566 ?
O17 Rb5C O4B 45.9(8) . 10_556 ?
O17 Rb5C O4B 52.1(6) 16_566 16_566 ?
O17 Rb5C O4B 74.7(11) . 16_566 ?
O17 Rb5C O4B 52.1(6) 10_556 10_556 ?
O17 Rb5C O4B 87.1(9) 16_566 10_556 ?
O17 Rb5C O4B 74.7(11) 7_456 10_556 ?
O17 Rb5C O17 12.6(4) 7_456 16_566 ?
O17 Rb5C O17 12.6(4) . 10_556 ?
O17 Rb5C O17 124.4(15) 7_456 10_556 ?
O17 Rb5C O17 135.7(14) 10_556 16_566 ?
O17 Rb5C O17 113.9(18) 7_456 . ?
O17 Rb5C O17 124.4(15) . 16_566 ?
O2 Rb6 O6B 112.0(5) 3_654 10 ?
O2 Rb6 O9A 76.2(4) 3_654 . ?
O2 Rb6 O9A 76.2(4) 3_654 10 ?
O2 Rb6 O16 148.5(3) 3_654 7_455 ?
O2 Rb6 O16 148.5(3) 3_654 16_565 ?
O5A Rb6 O2 142.7(3) 10 3_654 ?
O5A Rb6 O2 142.7(3) . 3_654 ?
O5A Rb6 O5A 51.5(5) . 10 ?
O5A Rb6 O6B 92.0(6) . 10 ?
O5A Rb6 O6B 40.6(6) 10 10 ?
O5A Rb6 O9A 90.2(4) . . ?
O5A Rb6 O9A 138.9(5) 10 . ?
O5A Rb6 O9A 90.2(4) 10 10 ?
O5A Rb6 O9A 138.9(5) . 10 ?
O5A Rb6 O9B 132.4(4) . 10 ?
O5A Rb6 O9B 88.7(4) . . ?
O5A Rb6 O9B 88.7(4) 10 10 ?
O5A Rb6 O9B 132.4(4) 10 . ?
O5A Rb6 O10A 132.8(4) 10 10 ?
O5A Rb6 O10A 132.7(4) . . ?
O5A Rb6 O10A 148.3(4) 10 . ?
O5A Rb6 O10A 148.3(4) . 10 ?
O5A Rb6 O16 59.8(4) . 16_565 ?
O5A Rb6 O16 65.2(4) . 7_455 ?
O5A Rb6 O16 65.2(4) 10 16_565 ?
O5A Rb6 O16 59.8(4) 10 7_455 ?
O9A Rb6 O6B 50.8(6) 10 10 ?
O9A Rb6 O6B 161.0(7) . 10 ?
O9A Rb6 O9A 119.2(8) . 10 ?
O9B Rb6 O2 84.5(3) . 3_654 ?
O9B Rb6 O2 84.5(3) 10 3_654 ?
O9B Rb6 O6B 149.0(7) . 10 ?
O9B Rb6 O6B 52.6(6) 10 10 ?
O9B Rb6 O9A 113.8(5) 10 . ?
O9B Rb6 O9A 12.3(4) . . ?
O9B Rb6 O9A 12.3(4) 10 10 ?
O9B Rb6 O9A 113.8(5) . 10 ?
O9B Rb6 O9B 106.4(7) 10 . ?
O9B Rb6 O16 72.7(4) . 16_565 ?
O9B Rb6 O16 81.6(4) 10 16_565 ?
O9B Rb6 O16 72.7(4) 10 7_455 ?
O9B Rb6 O16 81.6(4) . 7_455 ?
O10A Rb6 O2 58.7(3) 10 3_654 ?
O10A Rb6 O2 58.7(3) . 3_654 ?
O10A Rb6 O6B 98.0(6) 10 10 ?
O10A Rb6 O6B 120.1(6) . 10 ?
O10A Rb6 O9A 48.2(4) 10 10 ?
O10A Rb6 O9A 71.1(4) . 10 ?
O10A Rb6 O9A 48.2(4) . . ?
O10A Rb6 O9A 71.1(4) 10 . ?
O10A Rb6 O9B 67.5(4) . 10 ?
O10A Rb6 O9B 45.6(4) . . ?
O10A Rb6 O9B 67.5(4) 10 . ?
O10A Rb6 O9B 45.6(4) 10 10 ?
O10A Rb6 O10A 22.9(5) . 10 ?
O10A Rb6 O16 92.1(3) . 7_455 ?
O10A Rb6 O16 89.9(3) . 16_565 ?
O10A Rb6 O16 89.9(3) 10 7_455 ?
O10A Rb6 O16 92.1(3) 10 16_565 ?
O16 Rb6 O6B 81.0(6) 16_565 10 ?
O16 Rb6 O6B 70.8(6) 7_455 10 ?
O16 Rb6 O9A 83.9(5) 7_455 10 ?
O16 Rb6 O9A 93.3(5) 7_455 . ?
O16 Rb6 O9A 83.9(5) 16_565 . ?
O16 Rb6 O9A 93.3(5) 16_565 10 ?
O16 Rb6 O16 10.9(5) 16_565 7_455 ?
Rb1 P1 Rb1 97.65(3) 7_455 15_666 ?
Rb1 P1 Rb1 111.26(4) 7_455 9_565 ?
Rb1 P1 Rb1 97.66(3) 9_565 . ?
Rb1 P1 Rb1 120.27(4) 9_565 15_666 ?
Rb1 P1 Rb1 111.26(4) 15_666 . ?
Rb1 P1 Rb1 120.27(4) 7_455 . ?
O15A P1 Rb1 85.5(8) . . ?
O15A P1 Rb1 85.5(8) 8 15_666 ?
O15A P1 Rb1 65.1(10) 8 . ?
O15A P1 Rb1 171.6(9) 8 7_455 ?
O15A P1 Rb1 60.7(8) 2_565 15_666 ?
O15A P1 Rb1 65.1(10) 2_565 7_455 ?
O15A P1 Rb1 171.6(9) 2_565 . ?
O15A P1 Rb1 60.7(8) . 7_455 ?
O15A P1 Rb1 171.6(9) 7_455 15_666 ?
O15A P1 Rb1 60.7(8) 8 9_565 ?
O15A P1 Rb1 65.1(10) . 15_666 ?
O15A P1 Rb1 65.1(10) 7_455 9_565 ?
O15A P1 Rb1 60.7(8) 7_455 . ?
O15A P1 Rb1 85.5(8) 2_565 9_565 ?
O15A P1 Rb1 171.6(9) . 9_565 ?
O15A P1 Rb1 85.5(8) 7_455 7_455 ?
O15A P1 O15A 92.4(16) 8 7_455 ?
O15A P1 O15A 127.5(16) 7_455 2_565 ?
O15A P1 O15A 110(2) 8 2_565 ?
O15A P1 O15A 110(2) 7_455 . ?
O15A P1 O15A 92.4(16) 2_565 . ?
O15A P1 O15A 127.5(16) 8 . ?
O15A P1 O15B 19.2(10) 8 8 ?
O15A P1 O15B 107.3(12) . 2_565 ?
O15A P1 O15B 19.2(10) 2_565 2_565 ?
O15A P1 O15B 19.2(10) . . ?
O15A P1 O15B 109.6(12) . 8 ?
O15A P1 O15B 19.2(10) 7_455 7_455 ?
O15A P1 O15B 107.3(12) 7_455 8 ?
O15A P1 O15B 108.1(10) 8 2_565 ?
O15A P1 O15B 108.1(10) 7_455 . ?
O15A P1 O15B 108.1(10) 2_565 8 ?
O15A P1 O15B 107.3(12) 2_565 . ?
O15A P1 O15B 109.6(12) 7_455 2_565 ?
O15A P1 O15B 109.6(12) 2_565 7_455 ?
O15A P1 O15B 108.1(10) . 7_455 ?
O15A P1 O15B 109.6(12) 8 . ?
O15A P1 O15B 107.3(12) 8 7_455 ?
O15B P1 Rb1 78.7(10) 2_565 15_666 ?
O15B P1 Rb1 69.1(9) . . ?
O15B P1 Rb1 166.5(8) . 9_565 ?
O15B P1 Rb1 166.5(8) 7_455 15_666 ?
O15B P1 Rb1 78.7(10) 7_455 . ?
O15B P1 Rb1 78.7(10) 8 9_565 ?
O15B P1 Rb1 69.1(9) 8 15_666 ?
O15B P1 Rb1 69.1(9) 2_565 9_565 ?
O15B P1 Rb1 65.2(14) 8 . ?
O15B P1 Rb1 65.2(14) 7_455 9_565 ?
O15B P1 Rb1 69.1(9) 7_455 7_455 ?
O15B P1 Rb1 78.7(10) . 7_455 ?
O15B P1 Rb1 65.2(14) . 15_666 ?
O15B P1 Rb1 166.5(8) 8 7_455 ?
O15B P1 Rb1 65.2(14) 2_565 7_455 ?
O15B P1 Rb1 166.5(8) 2_565 . ?
O15B P1 O15B 113(3) . 7_455 ?
O15B P1 O15B 113(3) 8 2_565 ?
O15B P1 O15B 124.3(18) . 2_565 ?
O15B P1 O15B 124.3(18) 8 7_455 ?
O15B P1 O15B 93(2) . 8 ?
O15B P1 O15B 93(2) 2_565 7_455 ?
U1 P2A Rb1 77.45(18) 3_654 . ?
U1 P2A Rb6 74.4(2) 3_654 . ?
Rb1 P2A Rb6 101.0(2) . . ?
P2B P2A U1 156.7(9) . 3_654 ?
P2B P2A Rb1 101.7(8) . . ?
P2B P2A Rb6 127.9(9) . . ?
P2B P2A O9A 72.9(12) . . ?
P2B P2A O9B 74.0(10) . . ?
P2B P2A O10A 145.0(11) . . ?
P2B P2A O10B 26.5(8) . . ?
P2B P2A O11A 108.2(13) . . ?
P2B P2A O11B 119.7(16) . . ?
P2B P2A O12A 45.8(15) . . ?
P2B P2A O12B 51.1(12) . . ?
O9A P2A U1 122.0(9) . 3_654 ?
O9A P2A Rb1 142.1(10) . . ?
O9A P2A Rb6 60.7(9) . . ?
O9A P2A O9B 25.8(8) . . ?
O9A P2A O10A 110.7(11) . . ?
O9A P2A O10B 67.3(10) . . ?
O9A P2A O11A 109.9(14) . . ?
O9A P2A O12A 113.6(16) . . ?
O9A P2A O12B 110.9(13) . . ?
O9B P2A U1 127.7(7) . 3_654 ?
O9B P2A Rb1 116.4(7) . . ?
O9B P2A Rb6 53.9(7) . . ?
O9B P2A O10B 80.1(9) . . ?
O9B P2A O12B 94.6(11) . . ?
O10A P2A U1 51.5(6) . 3_654 ?
O10A P2A Rb1 53.1(5) . . ?
O10A P2A Rb6 51.5(5) . . ?
O10A P2A O9B 94.8(9) . . ?
O10A P2A O10B 171.1(7) . . ?
O10A P2A O12B 98.5(11) . . ?
O10B P2A U1 137.2(4) . 3_654 ?
O10B P2A Rb1 122.8(4) . . ?
O10B P2A Rb6 127.9(4) . . ?
O11A P2A U1 51.6(9) . 3_654 ?
O11A P2A Rb1 107.3(10) . . ?
O11A P2A Rb6 108.7(10) . . ?
O11A P2A O9B 135.0(12) . . ?
O11A P2A O10A 103.1(12) . . ?
O11A P2A O10B 85.6(10) . . ?
O11A P2A O12A 111.1(15) . . ?
O11A P2A O12B 122.5(13) . . ?
O11B P2A U1 38.5(12) . 3_654 ?
O11B P2A Rb1 95.4(13) . . ?
O11B P2A Rb6 104.0(14) . . ?
O11B P2A O9A 120.2(17) . . ?
O11B P2A O9B 143.0(15) . . ?
O11B P2A O10A 89.4(15) . . ?
O11B P2A O10B 99.0(12) . . ?
O11B P2A O11A 14.5(15) . . ?
O11B P2A O12A 111.8(18) . . ?
O11B P2A O12B 121.2(17) . . ?
O12A P2A U1 124.4(13) . 3_654 ?
O12A P2A Rb1 56.8(13) . . ?
O12A P2A Rb6 138.7(11) . . ?
O12A P2A O9B 101.8(14) . . ?
O12A P2A O10A 107.9(14) . . ?
O12A P2A O10B 66.5(14) . . ?
O12A P2A O12B 12.7(16) . . ?
O12B P2A U1 125.2(10) . 3_654 ?
O12B P2A Rb1 50.8(10) . . ?
O12B P2A Rb6 126.2(9) . . ?
O12B P2A O10B 74.9(11) . . ?
U2 P2B Rb2 75.60(15) . . ?
U3 P2B U2 91.1(3) . . ?
U3 P2B Rb2 80.2(2) . . ?
P2A P2B U2 118.4(9) . . ?
P2A P2B U3 150.1(9) . . ?
P2A P2B Rb2 110.0(8) . . ?
P2A P2B O9A 82.0(12) . . ?
P2A P2B O9B 82.2(11) . . ?
P2A P2B O10A 25.0(8) . . ?
P2A P2B O10B 143.2(11) . . ?
P2A P2B O11A 52.1(11) . . ?
P2A P2B O11B 38.3(11) . . ?
P2A P2B O12A 111.8(19) . . ?
P2A P2B O12B 109.6(14) . . ?
O9A P2B U2 38.1(9) . . ?
O9A P2B U3 127.8(10) . . ?
O9A P2B Rb2 76.3(10) . . ?
O9A P2B O9B 26.6(9) . . ?
O9A P2B O10A 87.8(11) . . ?
O9A P2B O10B 86.5(11) . . ?
O9A P2B O11A 97.4(13) . . ?
O9A P2B O11B 99.0(14) . . ?
O9A P2B O12B 136.5(15) . . ?
O9B P2B U2 52.0(8) . . ?
O9B P2B U3 123.3(7) . . ?
O9B P2B Rb2 52.6(6) . . ?
O9B P2B O10A 76.6(9) . . ?
O9B P2B O10B 102.3(9) . . ?
O9B P2B O11A 116.6(11) . . ?
O10A P2B U2 125.4(4) . . ?
O10A P2B U3 137.3(4) . . ?
O10A P2B Rb2 87.9(4) . . ?
O10B P2B U2 50.8(4) . . ?
O10B P2B U3 53.3(5) . . ?
O10B P2B Rb2 101.0(6) . . ?
O10B P2B O10A 167.9(7) . . ?
O10B P2B O11A 95.3(9) . . ?
O11A P2B U2 110.0(8) . . ?
O11A P2B U3 116.0(8) . . ?
O11A P2B Rb2 162.0(9) . . ?
O11A P2B O10A 74.9(9) . . ?
O11B P2B U2 120.2(9) . . ?
O11B P2B U3 123.9(10) . . ?
O11B P2B Rb2 147.7(10) . . ?
O11B P2B O9B 112.3(12) . . ?
O11B P2B O10A 59.8(10) . . ?
O11B P2B O10B 110.7(9) . . ?
O11B P2B O11A 15.4(10) . . ?
O11B P2B O12B 116.3(15) . . ?
O12A P2B U2 127.4(17) . . ?
O12A P2B U3 42.4(17) . . ?
O12A P2B Rb2 73.7(14) . . ?
O12A P2B O9A 149.7(18) . . ?
O12A P2B O9B 125.5(16) . . ?
O12A P2B O10A 94.9(18) . . ?
O12A P2B O10B 95.4(18) . . ?
O12A P2B O11A 112.4(17) . . ?
O12A P2B O11B 108.4(19) . . ?
O12A P2B O12B 15(2) . . ?
O12B P2B U2 123.1(12) . . ?
O12B P2B U3 49.9(11) . . ?
O12B P2B Rb2 60.2(10) . . ?
O12B P2B O9B 111.2(13) . . ?
O12B P2B O10A 88.7(12) . . ?
O12B P2B O10B 102.8(13) . . ?
O12B P2B O11A 123.3(13) . . ?
U4 P3A Rb3 71.2(3) 16_565 11_566 ?
U4 P3A Rb4A 150.1(5) 16_565 . ?
U4 P3A Rb4B 161.3(5) 16_565 . ?
U4 P3A Rb6 69.1(3) 16_565 . ?
Rb3 P3A Rb4B 96.5(4) 11_566 . ?
Rb3 P3A Rb6 76.0(3) 11_566 . ?
Rb4A P3A Rb3 87.3(3) . 11_566 ?
Rb4A P3A Rb4B 11.3(3) . . ?
Rb4A P3A Rb6 86.0(3) . . ?
Rb6 P3A Rb4B 94.7(4) . . ?
O3 P3A U4 115.5(8) . 16_565 ?
O3 P3A Rb3 69.1(6) . 11_566 ?
O3 P3A Rb4A 73.1(7) . . ?
O3 P3A Rb4B 70.6(7) . . ?
O3 P3A Rb6 139.7(8) . . ?
O3 P3A O4A 109.9(10) . . ?
O3 P3A O4B 92.8(9) . . ?
O3 P3A O5A 109.9(10) . . ?
O3 P3A O5B 109.0(11) . . ?
O4A P3A U4 53.6(9) . 16_565 ?
O4A P3A Rb3 118.5(9) . 11_566 ?
O4A P3A Rb4A 153.8(9) . . ?
O4A P3A Rb4B 143.2(9) . . ?
O4A P3A Rb6 104.0(9) . . ?
O4A P3A O4B 23.8(7) . . ?
O4B P3A U4 75.5(8) . 16_565 ?
O4B P3A Rb3 128.8(7) . 11_566 ?
O4B P3A Rb4A 134.1(8) . . ?
O4B P3A Rb4B 122.8(8) . . ?
O4B P3A Rb6 125.4(9) . . ?
O5A P3A U4 49.0(6) . 16_565 ?
O5A P3A Rb3 40.9(6) . 11_566 ?
O5A P3A Rb4A 101.3(7) . . ?
O5A P3A Rb4B 112.6(7) . . ?
O5A P3A Rb6 40.3(6) . . ?
O5A P3A O4A 101.9(12) . . ?
O5A P3A O4B 124.4(11) . . ?
O5A P3A O5B 35.7(8) . . ?
O5B P3A U4 15.4(6) . 16_565 ?
O5B P3A Rb3 56.3(7) . 11_566 ?
O5B P3A Rb4A 136.4(8) . . ?
O5B P3A Rb4B 147.7(8) . . ?
O5B P3A Rb6 64.1(8) . . ?
O5B P3A O4A 68.6(11) . . ?
O5B P3A O4B 89.4(10) . . ?
O6A P3A U4 134.4(13) . 16_565 ?
O6A P3A Rb3 129.0(16) . 11_566 ?
O6A P3A Rb4A 48.3(13) . . ?
O6A P3A Rb4B 44.2(12) . . ?
O6A P3A Rb6 77.0(15) . . ?
O6A P3A O3 110.1(14) . . ?
O6A P3A O4A 109.6(17) . . ?
O6A P3A O4B 102.1(17) . . ?
O6A P3A O5A 115.1(18) . . ?
O6A P3A O5B 138.4(17) . . ?
O6B P3A U4 115.4(14) . 16_565 ?
O6B P3A Rb3 127.5(16) . 11_566 ?
O6B P3A Rb4A 61.9(14) . . ?
O6B P3A Rb4B 60.6(14) . . ?
O6B P3A Rb6 61.4(14) . . ?
O6B P3A O3 129.1(15) . . ?
O6B P3A O4A 101.3(18) . . ?
O6B P3A O4B 101.6(18) . . ?
O6B P3A O5A 101.4(17) . . ?
O6B P3A O5B 119.6(17) . . ?
O6B P3A O6A 19.2(16) . . ?
U4 P3B U4 81.9(3) 16_565 10_556 ?
U4 P3B Rb4A 138.3(5) 16_565 . ?
U4 P3B Rb4A 139.2(4) 10_556 . ?
U4 P3B Rb5B 70.4(4) 10_556 16_565 ?
U4 P3B Rb5B 66.4(6) 16_565 16_565 ?
U4 P3B Rb5C 62.8(4) 10_556 10_556 ?
U4 P3B Rb5C 65.9(3) 16_565 10_556 ?
Rb5B P3B Rb4A 124.6(5) 16_565 . ?
Rb5C P3B Rb4A 130.4(5) 10_556 . ?
Rb5C P3B Rb5B 7.6(3) 10_556 16_565 ?
O3 P3B U4 110.1(7) . 10_556 ?
O3 P3B U4 122.3(7) . 16_565 ?
O3 P3B Rb4A 59.9(6) . . ?
O3 P3B Rb5B 66.0(7) . 16_565 ?
O3 P3B Rb5C 70.9(7) . 10_556 ?
O3 P3B O5A 97.1(9) . . ?
O3 P3B O6A 95.8(12) . . ?
O3 P3B O6B 109.2(13) . . ?
O4A P3B U4 57.5(11) . 16_565 ?
O4A P3B U4 29.7(9) . 10_556 ?
O4A P3B Rb4A 154.5(11) . . ?
O4A P3B Rb5B 77.9(10) . 16_565 ?
O4A P3B Rb5C 71.0(10) . 10_556 ?
O4A P3B O3 135.8(13) . . ?
O4A P3B O4B 32.1(10) . . ?
O4A P3B O5A 109.1(13) . . ?
O4A P3B O5B 80.8(13) . . ?
O4A P3B O6A 116.8(16) . . ?
O4A P3B O6B 109.0(17) . . ?
O4B P3B U4 5.7(7) . 10_556 ?
O4B P3B U4 86.5(10) . 16_565 ?
O4B P3B Rb4A 134.1(9) . . ?
O4B P3B Rb5B 75.4(9) . 16_565 ?
O4B P3B Rb5C 67.9(8) . 10_556 ?
O4B P3B O3 110.6(11) . . ?
O4B P3B O5A 140.5(12) . . ?
O4B P3B O5B 109.6(12) . . ?
O4B P3B O6A 110.7(15) . . ?
O4B P3B O6B 112.2(16) . . ?
O5A P3B U4 136.3(7) . 10_556 ?
O5A P3B U4 54.5(5) . 16_565 ?
O5A P3B Rb4A 83.9(6) . . ?
O5A P3B Rb5B 91.8(8) . 16_565 ?
O5A P3B Rb5C 97.2(6) . 10_556 ?
O5B P3B U4 23.4(6) . 16_565 ?
O5B P3B U4 104.8(8) . 10_556 ?
O5B P3B Rb4A 116.0(8) . . ?
O5B P3B Rb5B 70.5(10) . 16_565 ?
O5B P3B Rb5C 73.2(8) . 10_556 ?
O5B P3B O3 108.4(11) . . ?
O5B P3B O5A 32.4(7) . . ?
O5B P3B O6A 120.7(15) . . ?
O5B P3B O6B 106.7(15) . . ?
O6A P3B U4 116.3(13) . 10_556 ?
O6A P3B U4 130.0(12) . 16_565 ?
O6A P3B Rb4A 38.8(11) . . ?
O6A P3B Rb5B 161.6(12) . 16_565 ?
O6A P3B Rb5C 164.0(12) . 10_556 ?
O6A P3B O5A 93.2(14) . . ?
O6B P3B U4 114.0(12) . 16_565 ?
O6B P3B U4 117.2(14) . 10_556 ?
O6B P3B Rb4A 49.6(11) . . ?
O6B P3B Rb5B 172.3(14) . 16_565 ?
O6B P3B Rb5C 179.9(14) . 10_556 ?
O6B P3B O5A 82.7(13) . . ?
O6B P3B O6A 16.1(13) . . ?
U1 O1 Rb1 106.2(4) . 11_566 ?
U1 O1 Rb5A 125.62(17) . . ?
U1 O1 Rb5A 125.62(17) . 10_556 ?
U1 O1 Rb5B 113.5(6) . 7_456 ?
U1 O1 Rb5B 127.2(5) . . ?
U1 O1 Rb5B 127.2(5) . 10_556 ?
U1 O1 Rb5B 113.5(6) . 16_565 ?
U1 O1 Rb5C 117.4(4) . 10_556 ?
U1 O1 Rb5C 117.4(4) . . ?
Rb5A O1 Rb1 85.2(3) . 11_566 ?
Rb5A O1 Rb1 85.2(3) 10_556 11_566 ?
Rb5A O1 Rb5A 107.9(3) 10_556 . ?
Rb5A O1 Rb5B 116.9(6) . 16_565 ?
Rb5A O1 Rb5B 16.0(6) . . ?
Rb5A O1 Rb5B 15.8(5) . 7_456 ?
Rb5A O1 Rb5B 16.0(6) 10_556 10_556 ?
Rb5A O1 Rb5B 15.8(5) 10_556 16_565 ?
Rb5A O1 Rb5B 101.5(7) 10_556 . ?
Rb5A O1 Rb5B 116.9(6) 10_556 7_456 ?
Rb5A O1 Rb5B 101.5(7) . 10_556 ?
Rb5A O1 Rb5C 20.2(8) 10_556 10_556 ?
Rb5A O1 Rb5C 20.2(8) . . ?
Rb5A O1 Rb5C 109.5(3) . 10_556 ?
Rb5A O1 Rb5C 109.5(3) 10_556 . ?
Rb5B O1 Rb1 99.4(6) 10_556 11_566 ?
Rb5B O1 Rb1 99.4(6) . 11_566 ?
Rb5B O1 Rb1 98.8(5) 16_565 11_566 ?
Rb5B O1 Rb1 98.8(5) 7_456 11_566 ?
Rb5B O1 Rb5B 15.4(11) . 7_456 ?
Rb5B O1 Rb5B 91.7(13) 10_556 . ?
Rb5B O1 Rb5B 106.9(4) 10_556 7_456 ?
Rb5B O1 Rb5B 15.4(11) 10_556 16_565 ?
Rb5B O1 Rb5B 122.0(10) 16_565 7_456 ?
Rb5B O1 Rb5B 106.9(4) . 16_565 ?
Rb5B O1 Rb5C 113.0(6) 7_456 10_556 ?
Rb5B O1 Rb5C 9.9(4) . . ?
Rb5B O1 Rb5C 9.9(5) 7_456 . ?
Rb5B O1 Rb5C 9.9(4) 10_556 10_556 ?
Rb5B O1 Rb5C 113.0(6) 16_565 . ?
Rb5B O1 Rb5C 98.3(6) . 10_556 ?
Rb5B O1 Rb5C 9.9(5) 16_565 10_556 ?
Rb5B O1 Rb5C 98.3(6) 10_556 . ?
Rb5C O1 Rb1 105.5(7) . 11_566 ?
Rb5C O1 Rb1 105.4(7) 10_556 11_566 ?
Rb5C O1 Rb5C 103.8(5) 10_556 . ?
U1 O2 Rb4A 121.6(5) . . ?
U1 O2 Rb4A 121.6(5) . 10_556 ?
U1 O2 Rb4B 124.4(8) . . ?
U1 O2 Rb6 114.0(5) . 11_566 ?
Rb4A O2 Rb4A 33.6(4) . 10_556 ?
Rb4A O2 Rb6 121.2(4) . 11_566 ?
Rb4A O2 Rb6 121.2(4) 10_556 11_566 ?
Rb4B O2 Rb4A 16.85(19) . 10_556 ?
Rb4B O2 Rb4A 16.85(19) . . ?
Rb4B O2 Rb6 121.5(7) . 11_566 ?
U1 O3 Rb3 109.3(3) . 11_566 ?
U1 O3 Rb4A 91.6(3) . . ?
U1 O3 Rb5B 87.3(6) . 16_565 ?
U1 O3 Rb5C 89.6(5) . 10_556 ?
Rb4A O3 Rb3 93.3(3) . 11_566 ?
Rb4A O3 Rb5B 165.7(5) . 16_565 ?
Rb4A O3 Rb5C 173.8(4) . 10_556 ?
Rb5B O3 Rb3 73.7(5) 16_565 11_566 ?
Rb5B O3 Rb5C 8.5(4) 16_565 10_556 ?
Rb5C O3 Rb3 80.6(3) 10_556 11_566 ?
P3A O3 U1 162.2(8) . . ?
P3A O3 Rb3 87.7(6) . 11_566 ?
P3A O3 Rb4A 82.0(7) . . ?
P3A O3 Rb5B 102.9(9) . 16_565 ?
P3A O3 Rb5C 98.6(9) . 10_556 ?
P3A O3 P3B 17.2(4) . . ?
P3B O3 U1 153.5(8) . . ?
P3B O3 Rb3 95.2(6) . 11_566 ?
P3B O3 Rb4A 97.0(6) . . ?
P3B O3 Rb5B 90.2(8) . 16_565 ?
P3B O3 Rb5C 84.6(8) . 10_556 ?
U4 O4A U4 127.6(5) 16_565 . ?
U4 O4A U4 13.15(14) 10_556 . ?
U4 O4A U4 114.4(6) 10_556 16_565 ?
U4 O4A Rb5C 74.7(4) 10_556 10_556 ?
U4 O4A Rb5C 80.2(4) . 10_556 ?
U4 O4A Rb5C 73.2(4) 16_565 10_556 ?
P3A O4A U4 143.6(12) . 10_556 ?
P3A O4A U4 132.0(11) . . ?
P3A O4A U4 96.2(10) . 16_565 ?
P3A O4A Rb5C 97.3(8) . 10_556 ?
P3A O4A O5B 55.1(9) . . ?
P3B O4A U4 99.5(12) . 16_565 ?
P3B O4A U4 136.1(14) . 10_556 ?
P3B O4A U4 125.4(13) . . ?
P3B O4A Rb5C 90.5(11) . 10_556 ?
P3B O4A P3A 8.8(10) . . ?
P3B O4A O5B 58.3(10) . . ?
O4B O4A U4 27.3(16) . . ?
O4B O4A U4 39.0(15) . 10_556 ?
O4B O4A U4 146.5(19) . 16_565 ?
O4B O4A Rb5C 78.4(18) . 10_556 ?
O4B O4A P3A 105(2) . . ?
O4B O4A P3B 98(2) . . ?
O4B O4A O5B 146(2) . . ?
O5B O4A U4 157.8(10) . . ?
O5B O4A U4 148.5(10) . 10_556 ?
O5B O4A U4 41.2(7) . 16_565 ?
O5B O4A Rb5C 77.8(8) . 10_556 ?
U4 O4B U4 20.2(3) 10_556 . ?
U4 O4B Rb5C 82.8(6) 10_556 10_556 ?
U4 O4B Rb5C 92.2(6) . 10_556 ?
U4 O4B P3A 174.0(11) 10_556 . ?
P3A O4B U4 164.9(11) . . ?
P3A O4B Rb5C 92.4(8) . 10_556 ?
P3B O4B U4 167.1(14) . . ?
P3B O4B U4 169.5(12) . 10_556 ?
P3B O4B Rb5C 87.9(9) . 10_556 ?
P3B O4B P3A 4.7(8) . . ?
O4A O4B U4 125(2) . 10_556 ?
O4A O4B U4 143(2) . . ?
O4A O4B Rb5C 88.1(17) . 10_556 ?
O4A O4B P3A 51.4(17) . . ?
O4A O4B P3B 49.7(17) . . ?
U4 O5A U4 16.51(10) 16_565 7_455 ?
U4 O5A Rb3 101.9(5) 16_565 11_566 ?
U4 O5A Rb3 92.7(4) 7_455 11_566 ?
U4 O5A Rb6 90.1(4) 7_455 . ?
U4 O5A Rb6 98.9(4) 16_565 . ?
Rb6 O5A Rb3 112.7(5) . 11_566 ?
P3A O5A U4 102.0(7) . 16_565 ?
P3A O5A U4 118.5(8) . 7_455 ?
P3A O5A Rb3 117.9(8) . 11_566 ?
P3A O5A Rb6 118.8(9) . . ?
P3A O5A P3B 13.7(5) . . ?
P3B O5A U4 88.5(6) . 16_565 ?
P3B O5A U4 105.0(7) . 7_455 ?
P3B O5A Rb3 119.2(7) . 11_566 ?
P3B O5A Rb6 124.6(8) . . ?
O5B O5A U4 47.2(11) . 7_455 ?
O5B O5A U4 31.5(10) . 16_565 ?
O5B O5A Rb3 105.6(15) . 11_566 ?
O5B O5A Rb6 123.3(14) . . ?
O5B O5A P3A 72.6(12) . . ?
O5B O5A P3B 58.9(11) . . ?
U4 O5B U4 17.72(19) 16_565 7_455 ?
U4 O5B Rb3 94.3(5) 7_455 11_566 ?
U4 O5B Rb3 108.7(7) 16_565 11_566 ?
U4 O5B Rb5B 88.8(7) 7_455 16_565 ?
U4 O5B Rb5B 82.6(8) 16_565 16_565 ?
U4 O5B Rb5C 88.7(6) 7_455 10_556 ?
U4 O5B Rb5C 80.2(7) 16_565 10_556 ?
U4 O5B Rb6 96.2(7) 16_565 . ?
U4 O5B Rb6 85.9(5) 7_455 . ?
U4 O5B O4A 94.6(10) 16_565 . ?
Rb3 O5B Rb5B 76.3(5) 11_566 16_565 ?
Rb3 O5B Rb5C 84.5(6) 11_566 10_556 ?
Rb3 O5B Rb6 89.8(4) 11_566 . ?
Rb5C O5B Rb5B 8.2(3) 10_556 16_565 ?
Rb6 O5B Rb5B 164.7(7) . 16_565 ?
Rb6 O5B Rb5C 171.8(6) . 10_556 ?
P3A O5B U4 165.6(12) . 7_455 ?
P3A O5B U4 150.3(12) . 16_565 ?
P3A O5B Rb3 99.9(8) . 11_566 ?
P3A O5B Rb5B 96.8(10) . 16_565 ?
P3A O5B Rb5C 95.0(8) . 10_556 ?
P3A O5B Rb6 91.7(9) . . ?
P3A O5B O4A 56.3(9) . . ?
P3B O5B U4 152.9(10) . 7_455 ?
P3B O5B U4 135.3(11) . 16_565 ?
P3B O5B Rb3 110.2(9) . 11_566 ?
P3B O5B Rb5B 86.2(10) . 16_565 ?
P3B O5B Rb5C 82.7(8) . 10_556 ?
P3B O5B Rb6 104.8(9) . . ?
P3B O5B P3A 17.0(4) . . ?
P3B O5B O4A 40.8(9) . . ?
O4A O5B U4 112.1(10) . 7_455 ?
O4A O5B Rb3 144.5(10) . 11_566 ?
O4A O5B Rb5B 80.8(9) . 16_565 ?
O4A O5B Rb5C 73.3(8) . 10_556 ?
O4A O5B Rb6 114.5(10) . . ?
O5A O5B U4 114.9(13) . 7_455 ?
O5A O5B U4 131.1(15) . 16_565 ?
O5A O5B Rb3 57.7(13) . 11_566 ?
O5A O5B Rb5B 128.4(15) . 16_565 ?
O5A O5B Rb5C 135.4(16) . 10_556 ?
O5A O5B Rb6 43.3(12) . . ?
O5A O5B P3A 71.7(12) . . ?
O5A O5B P3B 88.7(13) . . ?
O5A O5B O4A 123.7(16) . . ?
U2 O6A Rb4A 106.3(10) . . ?
U2 O6A Rb4A 87.5(7) . 10_556 ?
U2 O6A Rb4B 95.4(9) . . ?
Rb4A O6A Rb4A 29.1(4) . 10_556 ?
Rb4A O6A Rb4B 15.7(3) . . ?
Rb4B O6A Rb4A 13.4(3) . 10_556 ?
P3A O6A U2 145(2) . . ?
P3A O6A Rb4A 108.0(18) . . ?
P3A O6A Rb4A 119.7(17) . 10_556 ?
P3A O6A Rb4B 116.0(18) . . ?
P3A O6A P3B 13.3(7) . . ?
P3B O6A U2 132.2(19) . . ?
P3B O6A Rb4A 123.5(16) . 10_556 ?
P3B O6A Rb4A 118.0(17) . . ?
P3B O6A Rb4B 123.1(17) . . ?
U2 O6B Rb4A 92.3(9) . . ?
U2 O6B Rb4B 82.1(8) . . ?
U2 O6B Rb6 110.9(11) . . ?
Rb4A O6B Rb4B 13.3(3) . . ?
Rb4A O6B Rb6 100.4(9) . . ?
Rb6 O6B Rb4B 112.0(10) . . ?
P3A O6B U2 147(2) . . ?
P3A O6B Rb4A 96.6(16) . . ?
P3A O6B Rb4B 100.5(16) . . ?
P3A O6B Rb6 98.9(15) . . ?
P3A O6B P3B 15.2(8) . . ?
P3B O6B U2 133.6(19) . . ?
P3B O6B Rb4A 108.2(15) . . ?
P3B O6B Rb4B 109.5(15) . . ?
P3B O6B Rb6 105.7(13) . . ?
U2 O7 Rb2 124.6(2) . 10_556 ?
U2 O7 Rb2 124.6(2) . . ?
Rb2 O7 Rb2 103.2(3) . 10_556 ?
U2 O8 Rb3 113.5(6) . . ?
U2 O8 Rb4A 110.5(5) . . ?
U2 O8 Rb4A 103.4(5) . 10_556 ?
U2 O8 Rb4B 109.0(7) . . ?
Rb3 O8 Rb4A 128.0(5) . 10_556 ?
Rb4A O8 Rb3 135.7(5) . . ?
Rb4A O8 Rb4A 31.5(3) . 10_556 ?
Rb4B O8 Rb3 132.1(7) . . ?
Rb4B O8 Rb4A 16.3(2) . . ?
Rb4B O8 Rb4A 15.33(19) . 10_556 ?
O8 O8 U2 79.4(5) 10_556 . ?
O8 O8 Rb3 83.7(3) 10_556 . ?
O8 O8 Rb4A 99.7(4) 10_556 . ?
O8 O8 Rb4A 68.2(3) 10_556 10_556 ?
O8 O8 Rb4B 83.5(3) 10_556 . ?
U2 O9A Rb6 122.8(8) . . ?
P2A O9A U2 142.0(14) . . ?
P2A O9A Rb6 95.2(10) . . ?
P2B O9A U2 118.4(13) . . ?
P2B O9A Rb6 117.8(12) . . ?
P2B O9A P2A 25.1(4) . . ?
O9B O9A U2 110(3) . . ?
O9B O9A Rb6 68(2) . . ?
O9B O9A P2A 83(3) . . ?
O9B O9A P2B 83(3) . . ?
U2 O9B Rb2 98.6(5) . . ?
U2 O9B Rb6 118.9(6) . . ?
Rb6 O9B Rb2 106.4(6) . . ?
P2A O9B U2 116.3(10) . . ?
P2A O9B Rb2 115.9(8) . . ?
P2A O9B Rb6 101.1(8) . . ?
P2B O9B U2 99.9(10) . . ?
P2B O9B Rb2 104.3(8) . . ?
P2B O9B Rb6 124.9(9) . . ?
P2B O9B P2A 23.8(3) . . ?
O9A O9B U2 56(2) . . ?
O9A O9B Rb2 150(3) . . ?
O9A O9B Rb6 100(3) . . ?
O9A O9B P2A 71(2) . . ?
O9A O9B P2B 70(2) . . ?
U1 O10A Rb1 102.3(4) 3_654 . ?
U1 O10A Rb6 98.7(4) 3_654 . ?
Rb1 O10A Rb6 143.9(5) . . ?
P2A O10A U1 98.2(7) . 3_654 ?
P2A O10A Rb1 101.6(6) . . ?
P2A O10A Rb6 104.0(6) . . ?
P2A O10A P2B 10.0(3) . . ?
P2B O10A U1 107.2(6) . 3_654 ?
P2B O10A Rb1 95.3(5) . . ?
P2B O10A Rb6 106.1(5) . . ?
O10A O10A U1 76.1(3) 10 3_654 ?
O10A O10A Rb1 78.5(2) 10 . ?
O10A O10A Rb6 78.6(2) 10 . ?
O10A O10A P2A 174.1(6) 10 . ?
O10A O10A P2B 173.6(4) 10 . ?
U2 O10B Rb3 96.5(4) . . ?
U3 O10B U2 127.6(5) . . ?
U3 O10B Rb3 126.8(4) . . ?
P2A O10B U2 98.9(5) . . ?
P2A O10B U3 104.4(5) . . ?
P2A O10B Rb3 95.0(4) . . ?
P2B O10B U2 99.8(6) . . ?
P2B O10B U3 96.1(6) . . ?
P2B O10B Rb3 105.1(6) . . ?
P2B O10B P2A 10.4(3) . . ?
O10B O10B U2 79.5(3) 10_556 . ?
O10B O10B U3 79.5(2) 10_556 . ?
O10B O10B Rb3 81.4(2) 10_556 . ?
O10B O10B P2A 175.8(4) 10_556 . ?
O10B O10B P2B 173.6(5) 10_556 . ?
U1 O11A Rb3 131.7(8) 3_654 . ?
U1 O11A Rb5A 88.4(7) 3_654 3_654 ?
U1 O11A Rb5B 89.3(8) 3_654 5_546 ?
U1 O11A Rb5C 83.7(6) 3_654 3_654 ?
Rb3 O11A Rb5A 97.0(6) . 3_654 ?
Rb3 O11A Rb5B 86.7(9) . 5_546 ?
Rb3 O11A Rb5C 88.3(6) . 3_654 ?
Rb5A O11A Rb5C 16.5(6) 3_654 3_654 ?
Rb5B O11A Rb5A 13.1(5) 5_546 3_654 ?
Rb5B O11A Rb5C 6.3(4) 5_546 3_654 ?
P2A O11A U1 99.6(12) . 3_654 ?
P2A O11A Rb3 123.1(12) . . ?
P2A O11A Rb5A 108.9(11) . 3_654 ?
P2A O11A Rb5B 121.6(13) . 5_546 ?
P2A O11A Rb5C 125.3(13) . 3_654 ?
P2A O11A P2B 19.7(4) . . ?
P2B O11A U1 118.7(11) . 3_654 ?
P2B O11A Rb3 106.8(10) . . ?
P2B O11A Rb5A 102.9(9) . 3_654 ?
P2B O11A Rb5B 113.7(11) . 5_546 ?
P2B O11A Rb5C 119.0(11) . 3_654 ?
O11B O11A U1 73(4) . 3_654 ?
O11B O11A Rb3 152(4) . . ?
O11B O11A Rb5A 97(5) . 3_654 ?
O11B O11A Rb5B 110(5) . 5_546 ?
O11B O11A Rb5C 110(5) . 3_654 ?
O11B O11A P2A 29(3) . . ?
O11B O11A P2B 46(4) . . ?
U1 O11B Rb3 115.4(8) 3_654 . ?
U1 O11B Rb5A 87.5(6) 3_654 3_654 ?
U1 O11B Rb5B 85.8(7) 3_654 5_546 ?
Rb3 O11B Rb5A 86.8(5) . 3_654 ?
Rb3 O11B Rb5B 76.1(8) . 5_546 ?
Rb5B O11B Rb5A 12.9(5) 5_546 3_654 ?
P2A O11B U1 125.1(16) . 3_654 ?
P2A O11B Rb3 113.1(14) . . ?
P2A O11B Rb5A 119.6(16) . 3_654 ?
P2A O11B Rb5B 130.3(16) . 5_546 ?
P2A O11B P2B 22.0(6) . . ?
P2B O11B U1 146.5(13) . 3_654 ?
P2B O11B Rb3 95.9(9) . . ?
P2B O11B Rb5A 106.8(11) . 3_654 ?
P2B O11B Rb5B 114.6(12) . 5_546 ?
O11A O11B U1 95(4) . 3_654 ?
O11A O11B Rb3 23(4) . . ?
O11A O11B Rb5A 74(4) . 3_654 ?
O11A O11B Rb5B 62(4) . 5_546 ?
O11A O11B P2A 136(5) . . ?
O11A O11B P2B 118(4) . . ?
U3 O12A Rb1 123.0(13) . . ?
U3 O12A Rb2 94.1(9) . . ?
Rb1 O12A Rb2 92.0(7) . . ?
P2A O12A U3 138.2(19) . . ?
P2A O12A Rb1 97.7(16) . . ?
P2A O12A Rb2 93.6(14) . . ?
P2B O12A U3 117(2) . . ?
P2B O12A Rb1 119(2) . . ?
P2B O12A Rb2 87.6(17) . . ?
P2B O12A P2A 22.4(7) . . ?
U3 O12B Rb1 129.7(12) . . ?
U3 O12B Rb2 101.5(9) . . ?
Rb1 O12B Rb2 103.4(8) . . ?
P2A O12B U3 118.7(14) . . ?
P2A O12B Rb1 99.1(11) . . ?
P2A O12B Rb2 99.9(11) . . ?
P2B O12B U3 101.5(15) . . ?
P2B O12B Rb1 118.2(14) . . ?
P2B O12B Rb2 96.2(13) . . ?
P2B O12B P2A 19.3(4) . . ?
U3 O13 Rb1 109.1(5) . 7_455 ?
U3 O13 Rb2 123.8(3) . . ?
U3 O13 Rb2 123.8(3) . 10_556 ?
Rb1 O13 Rb2 100.3(2) 7_455 . ?
Rb1 O13 Rb2 100.3(2) 7_455 10_556 ?
Rb2 O13 Rb2 95.3(3) 10_556 . ?
U3 O14 Rb1 105.0(4) . 15_666 ?
U3 O14 Rb5A 129.98(16) . 12_657 ?
U3 O14 Rb5A 129.98(16) . 3_654 ?
U3 O14 Rb5B 135.6(5) . 5_546 ?
U3 O14 Rb5B 135.6(5) . 14_655 ?
Rb1 O14 Rb5B 95.2(5) 15_666 5_546 ?
Rb1 O14 Rb5B 95.2(5) 15_666 14_655 ?
Rb5A O14 Rb1 84.9(2) 12_657 15_666 ?
Rb5A O14 Rb1 84.9(2) 3_654 15_666 ?
Rb5A O14 Rb5A 99.3(3) 3_654 12_657 ?
Rb5A O14 Rb5B 14.3(6) 3_654 5_546 ?
Rb5A O14 Rb5B 90.3(7) 12_657 5_546 ?
Rb5A O14 Rb5B 90.3(7) 3_654 14_655 ?
Rb5A O14 Rb5B 14.3(6) 12_657 14_655 ?
Rb5B O14 Rb5B 79.5(13) 5_546 14_655 ?
U3 O15A Rb1 91.2(8) . 15_666 ?
U3 O15A Rb1 94.3(8) . 7_455 ?
Rb1 O15A Rb1 115.4(6) 7_455 15_666 ?
P1 O15A U3 170.2(12) . . ?
P1 O15A Rb1 89.7(11) . 15_666 ?
P1 O15A Rb1 94.1(9) . 7_455 ?
O15B O15A U3 86(6) . . ?
O15B O15A Rb1 86(7) . 15_666 ?
O15B O15A Rb1 159(7) . 7_455 ?
O15B O15A P1 84(6) . . ?
U3 O15B Rb1 82.0(8) . 7_455 ?
U3 O15B Rb1 90.7(11) . 15_666 ?
U3 O15B Rb1 112.7(9) . . ?
Rb1 O15B Rb1 126.9(10) 15_666 . ?
Rb1 O15B Rb1 103.3(6) 15_666 7_455 ?
Rb1 O15B Rb1 125.9(12) . 7_455 ?
P1 O15B U3 157.5(14) . . ?
P1 O15B Rb1 76.2(10) . 7_455 ?
P1 O15B Rb1 88.9(15) . 15_666 ?
P1 O15B Rb1 85.1(11) . . ?
O15A O15B U3 81(6) . . ?
O15A O15B Rb1 18(6) . 7_455 ?
O15A O15B Rb1 143(7) . . ?
O15A O15B Rb1 85(7) . 15_666 ?
O15A O15B P1 76(6) . . ?
U4 O16 U4 25.57(18) . 10_556 ?
U4 O16 Rb2 146.1(6) 10_556 10_556 ?
U4 O16 Rb2 102.8(5) 10_556 . ?
U4 O16 Rb2 126.6(6) . . ?
U4 O16 Rb2 124.8(6) . 10_556 ?
U4 O16 Rb6 104.4(5) . 7_455 ?
U4 O16 Rb6 101.0(5) 10_556 7_455 ?
Rb2 O16 Rb2 94.2(3) 10_556 . ?
Rb2 O16 Rb6 106.1(4) 10_556 7_455 ?
Rb6 O16 Rb2 96.4(4) 7_455 . ?
O16 O16 U4 94.0(4) 10_556 . ?
O16 O16 U4 68.5(4) 10_556 10_556 ?
O16 O16 Rb2 39.3(2) 10_556 . ?
O16 O16 Rb2 133.5(3) 10_556 10_556 ?
O16 O16 Rb6 84.6(3) 10_556 7_455 ?
U4 O17 U4 23.9(2) . 10_556 ?
U4 O17 Rb3 98.4(6) . 5_556 ?
U4 O17 Rb3 93.3(5) 10_556 5_556 ?
U4 O17 Rb5A 145.8(8) . . ?
U4 O17 Rb5A 166.6(7) 10_556 . ?
U4 O17 Rb5B 163.6(10) 10_556 . ?
U4 O17 Rb5B 91.3(6) 10_556 10_556 ?
U4 O17 Rb5B 140.5(10) . . ?
U4 O17 Rb5B 130.4(11) . 7_456 ?
U4 O17 Rb5B 151.0(10) 10_556 7_456 ?
U4 O17 Rb5B 115.1(8) . 10_556 ?
U4 O17 Rb5C 128.6(11) . . ?
U4 O17 Rb5C 107.6(9) . 10_556 ?
U4 O17 Rb5C 150.5(11) 10_556 . ?
U4 O17 Rb5C 84.1(8) 10_556 10_556 ?
Rb5A O17 Rb3 98.5(4) . 5_556 ?
Rb5A O17 Rb5B 96.7(5) . 10_556 ?
Rb5A O17 Rb5C 102.7(7) . 10_556 ?
Rb5B O17 Rb3 81.1(5) 10_556 5_556 ?
Rb5B O17 Rb3 109.6(6) 7_456 5_556 ?
Rb5B O17 Rb3 96.4(7) . 5_556 ?
Rb5B O17 Rb5A 7.2(4) . . ?
Rb5B O17 Rb5A 15.9(7) 7_456 . ?
Rb5B O17 Rb5B 14.0(9) . 7_456 ?
Rb5B O17 Rb5B 109.2(10) 7_456 10_556 ?
Rb5B O17 Rb5B 103.2(9) . 10_556 ?
Rb5B O17 Rb5C 109.6(10) . 10_556 ?
Rb5B O17 Rb5C 13.3(7) . . ?
Rb5B O17 Rb5C 113.8(6) 7_456 10_556 ?
Rb5B O17 Rb5C 9.0(6) 10_556 10_556 ?
Rb5C O17 Rb3 106.7(7) . 5_556 ?
Rb5C O17 Rb3 87.0(4) 10_556 5_556 ?
Rb5C O17 Rb5A 17.3(8) . . ?
Rb5C O17 Rb5B 4.6(7) . 7_456 ?
Rb5C O17 Rb5B 112.6(9) . 10_556 ?
Rb5C O17 Rb5C 117.6(13) . 10_556 ?
O17 O17 U4 85.0(5) 10_556 . ?
O17 O17 U4 61.0(5) 10_556 10_556 ?
O17 O17 Rb3 80.1(3) 10_556 5_556 ?
O17 O17 Rb5A 127.2(3) 10_556 . ?
O17 O17 Rb5B 30.6(4) 10_556 10_556 ?
O17 O17 Rb5B 138.6(8) 10_556 7_456 ?
O17 O17 Rb5B 133.8(6) 10_556 . ?
O17 O17 Rb5C 24.9(6) 10_556 10_556 ?
O17 O17 Rb5C 142.5(8) 10_556 . ?

loop_
_geom_bond_atom_site_label_1
_geom_bond_atom_site_label_2
_geom_bond_distance
_geom_bond_site_symmetry_2
_geom_bond_publ_flag
U1 P2A 3.052(10) 4_565 ?
U1 P2A 3.052(10) 11_566 ?
U1 O1 1.810(10) . ?
U1 O2 1.787(10) . ?
U1 O3 2.270(8) . ?
U1 O3 2.270(8) 10_556 ?
U1 O10A 2.413(13) 11_566 ?
U1 O10A 2.413(13) 4_565 ?
U1 O11A 2.43(2) 4_565 ?
U1 O11A 2.43(2) 11_566 ?
U1 O11B 2.323(19) 11_566 ?
U1 O11B 2.323(19) 4_565 ?
U2 O6A 2.23(3) . ?
U2 O6A 2.23(3) 10_556 ?
U2 O6B 2.39(3) 10_556 ?
U2 O6B 2.39(3) . ?
U2 O7 1.766(10) . ?
U2 O8 1.822(14) 10_556 ?
U2 O8 1.822(14) . ?
U2 O9A 2.22(2) . ?
U2 O9A 2.22(2) 10_556 ?
U2 O9B 2.532(18) . ?
U2 O10B 2.490(11) . ?
U2 O10B 2.490(11) 10_556 ?
U3 O10B 2.483(12) 10_556 ?
U3 O10B 2.483(12) . ?
U3 O12A 2.34(3) 10_556 ?
U3 O12A 2.34(3) . ?
U3 O12B 2.41(3) 10_556 ?
U3 O12B 2.41(3) . ?
U3 O13 1.778(10) . ?
U3 O14 1.780(10) . ?
U3 O15A 2.26(3) 10_556 ?
U3 O15A 2.26(3) . ?
U3 O15B 2.28(3) 10_556 ?
U3 O15B 2.28(3) . ?
U4 U4 0.8370(12) 10_556 ?
U4 O4A 2.506(19) 16_566 ?
U4 O4A 2.359(17) 10_556 ?
U4 O4B 2.25(2) . ?
U4 O4B 1.803(19) 10_556 ?
U4 O5A 2.385(14) 16_566 ?
U4 O5B 1.656(15) 16_566 ?
U4 O5B 2.246(14) 7_455 ?
U4 O16 1.804(12) . ?
U4 O16 1.935(13) 10_556 ?
U4 O17 1.807(15) . ?
U4 O17 2.057(16) 10_556 ?
Rb1 O10A 2.919(12) . ?
Rb1 O10A 2.919(12) 10 ?
Rb1 O12A 3.02(3) . ?
Rb1 O12A 3.02(3) 10 ?
Rb1 O12B 2.80(3) . ?
Rb1 O12B 2.80(3) 10 ?
Rb1 O13 3.034(11) 7_455 ?
Rb1 O14 3.133(11) 15_665 ?
Rb1 O15A 3.12(2) 7_455 ?
Rb1 O15A 3.24(3) 8 ?
Rb1 O15A 3.12(2) 16_565 ?
Rb1 O15A 3.24(3) 15_665 ?
Rb2 O7 2.997(6) . ?
Rb2 O7 2.997(6) 7_455 ?
Rb2 O9B 3.062(17) . ?
Rb2 O9B 3.062(17) 7_455 ?
Rb2 O12B 3.26(3) . ?
Rb2 O12B 3.26(3) 7_455 ?
Rb2 O13 3.178(7) . ?
Rb2 O13 3.178(7) 7_455 ?
Rb2 O16 2.987(13) 16_565 ?
Rb2 O16 2.987(13) 10_556 ?
Rb2 O16 3.415(14) 7_455 ?
Rb2 O16 3.415(14) . ?
Rb3 O5A 2.790(13) 12_656 ?
Rb3 O5A 2.790(13) 3_655 ?
Rb3 O5B 3.177(17) 12_656 ?
Rb3 O5B 3.177(17) 3_655 ?
Rb3 O8 3.032(13) 10_556 ?
Rb3 O8 3.032(13) . ?
Rb3 O10B 3.006(11) 10_556 ?
Rb3 O10B 3.006(11) . ?
Rb3 O11A 2.80(2) . ?
Rb3 O11A 2.80(2) 10_556 ?
Rb3 O11B 3.29(2) 10_556 ?
Rb3 O11B 3.29(2) . ?
Rb4A Rb4A 1.678(18) 10_556 ?
Rb4A Rb4B 0.843(10) . ?
Rb4A P3A 3.507(16) . ?
Rb4A P3B 3.887(15) . ?
Rb4A O2 2.902(11) . ?
Rb4A O3 3.389(12) . ?
Rb4A O6A 2.75(3) . ?
Rb4A O6A 3.42(2) 10_556 ?
Rb4A O6B 3.11(3) . ?
Rb4A O8 3.166(14) 10_556 ?
Rb4A O8 2.983(14) . ?
Rb4B P3A 3.92(3) . ?
Rb4B P3A 3.92(3) 10_556 ?
Rb4B O2 2.83(2) . ?
Rb4B O6A 3.04(4) 10_556 ?
Rb4B O6A 3.04(4) . ?
Rb4B O6B 3.48(4) . ?
Rb4B O6B 3.48(4) 10_556 ?
Rb4B O8 2.95(3) . ?
Rb4B O8 2.95(3) 10_556 ?
Rb5A Rb5B 0.81(3) . ?
Rb5A Rb5B 0.81(3) 7_456 ?
Rb5A Rb5C 1.04(4) . ?
Rb5A O1 2.905(6) . ?
Rb5A O1 2.905(6) 7_456 ?
Rb5A O11A 3.52(2) 4_565 ?
Rb5A O11A 3.52(2) 5_556 ?
Rb5A O11B 3.63(2) 5_556 ?
Rb5A O14 3.083(7) 5_556 ?
Rb5A O14 3.083(7) 11_567 ?
Rb5A O17 2.929(16) 7_456 ?
Rb5A O17 2.929(16) . ?
Rb5B Rb5B 0.79(6) 7_456 ?
Rb5B Rb5C 0.51(2) . ?
Rb5B O1 2.98(3) 7_456 ?
Rb5B O1 2.91(2) . ?
Rb5B O3 3.475(19) 16_566 ?
Rb5B O11A 3.29(3) 5_556 ?
Rb5B O11B 3.51(3) 5_556 ?
Rb5B O14 3.269(19) 5_556 ?
Rb5B O17 3.10(4) 10_556 ?
Rb5B O17 2.18(4) . ?
Rb5B O17 2.71(3) 7_456 ?
Rb5C O1 2.986(11) 7_456 ?
Rb5C O1 2.986(11) . ?
Rb5C O4A 3.47(4) 10_556 ?
Rb5C O4B 3.40(4) 16_566 ?
Rb5C O4B 3.40(4) 10_556 ?
Rb5C O17 3.23(2) 10_556 ?
Rb5C O17 2.23(3) . ?
Rb5C O17 2.23(3) 7_456 ?
Rb5C O17 3.23(2) 16_566 ?
Rb6 O2 2.996(11) 3_654 ?
Rb6 O5A 2.786(13) . ?
Rb6 O5A 2.786(13) 10 ?
Rb6 O6B 3.35(3) 10 ?
Rb6 O9A 3.18(2) 10 ?
Rb6 O9A 3.18(2) . ?
Rb6 O9B 2.992(16) 10 ?
Rb6 O9B 2.992(16) . ?
Rb6 O10A 2.927(13) 10 ?
Rb6 O10A 2.927(13) . ?
Rb6 O16 3.080(13) 16_565 ?
Rb6 O16 3.080(13) 7_455 ?
P1 O15A 1.52(3) . ?
P1 O15A 1.52(3) 2_565 ?
P1 O15A 1.52(3) 7_455 ?
P1 O15A 1.52(3) 8 ?
P1 O15B 1.56(3) . ?
P1 O15B 1.56(3) 2_565 ?
P1 O15B 1.56(3) 8 ?
P1 O15B 1.56(3) 7_455 ?
P2A P2B 0.637(5) . ?
P2A O9A 1.49(2) . ?
P2A O9B 1.561(16) . ?
P2A O10A 1.556(15) . ?
P2A O10B 2.123(14) . ?
P2A O11A 1.49(2) . ?
P2A O11B 1.05(2) . ?
P2A O12A 1.55(3) . ?
P2A O12B 1.82(3) . ?
P2B O9A 1.44(2) . ?
P2B O9B 1.515(17) . ?
P2B O10A 2.110(15) . ?
P2B O10B 1.579(13) . ?
P2B O11A 1.80(2) . ?
P2B O11B 1.47(2) . ?
P2B O12A 1.20(3) . ?
P2B O12B 1.50(3) . ?
P3A O3 1.487(16) . ?
P3A O4A 1.565(18) . ?
P3A O4B 1.94(2) . ?
P3A O5A 1.536(18) . ?
P3A O5B 1.54(2) . ?
P3A O6A 1.48(3) . ?
P3A O6B 1.29(3) . ?
P3B O3 1.533(16) . ?
P3B O4A 1.16(2) . ?
P3B O4B 1.505(19) . ?
P3B O5A 1.763(17) . ?
P3B O5B 1.511(19) . ?
P3B O6A 1.74(4) . ?
P3B O6B 1.55(3) . ?
O4A O4B 0.81(2) . ?
O4A O5B 1.75(2) . ?
O5A O5B 0.944(18) . ?
O8 O8 0.67(3) 10_556 ?
O9A O9B 0.68(2) . ?
O10A O10A 1.16(2) 10 ?
O10B O10B 0.90(2) 10_556 ?
O11A O11B 0.541(19) . ?
O15A O15B 0.51(3) . ?
O16 O16 0.58(3) 10_556 ?
O17 O17 1.16(3) 10_556 ?
